data_4002820
loop_
_publ_author_name
'Yao, Yu-Qing'
'Zhang, Ying-Jie'
'Huang, Chao'
'Zhu, Qian-Jiang'
'Tao, Zhu'
'Ni, Xin-Long'
'Wei, Gang'

_publ_section_title
;
 Cucurbit[10]uril-Based Smart Supramolecular Organic Frameworks in
 Selective Isolation of Metal Cations
;
_journal_issue 13
_journal_name_full 'Chemistry of Materials'
_journal_page_first 5468
_journal_paper_doi 10.1021/acs.chemmater.7b01751
_journal_volume 29
_journal_year 2017
_chemical_formula_moiety 'C60 H79 Gd2 N40 O32, C30 H30 N20 O10, 4.05(Cl), H1.5 O, 2.25(O)'
_chemical_formula_sum 'C90 H110.5 Cl4.05 Gd2 N60 O45.25'
_chemical_formula_weight 3214.96
_space_group_crystal_system triclinic
_space_group_IT_number 2
_space_group_name_Hall '-P 1'
_space_group_name_H-M_alt 'P -1'
_symmetry_space_group_name_Hall '-P 1'
_symmetry_space_group_name_H-M 'P -1'
_atom_sites_solution_hydrogens mixed
_audit_creation_date 2017-03-29
_audit_creation_method
;
Olex2 1.2
(compiled 2017.03.02 svn.r3394 for OlexSys, GUI svn.r5324)
;
_cell_angle_alpha 63.31(3)
_cell_angle_beta 85.66(3)
_cell_angle_gamma 63.71(3)
_cell_formula_units_Z 2
_cell_length_a 21.596(4)
_cell_length_b 22.162(4)
_cell_length_c 22.803(5)
_cell_measurement_reflns_used 10000
_cell_measurement_temperature 100(2)
_cell_measurement_theta_max 25.000
_cell_measurement_theta_min 1.064
_cell_volume 8638(5)
_computing_cell_refinement 'XDS (Kabsch, 1993)'
_computing_data_collection 'BlueIce (McPhillips, et al., 2002)'
_computing_data_reduction 'XDS (Kabsch, 1993)'
_computing_molecular_graphics 'Olex2 (Dolomanov et al., 2009)'
_computing_publication_material 'Olex2 (Dolomanov et al., 2009)'
_computing_structure_refinement 'ShelXL (Sheldrick, 2015)'
_computing_structure_solution 'ShelXT (Sheldrick, 2015)'
_diffrn_ambient_temperature 100(2)
_diffrn_measured_fraction_theta_full 0.921
_diffrn_measured_fraction_theta_max 0.921
_diffrn_measurement_device_type 'ADSC Quantum Detector'
_diffrn_measurement_method '\p  scans'
_diffrn_radiation_type 'silicon double crystal monochromated synchrotron'
_diffrn_radiation_wavelength 0.7108
_diffrn_reflns_av_R_equivalents 0.0769
_diffrn_reflns_av_unetI/netI 0.0715
_diffrn_reflns_Laue_measured_fraction_full 0.921
_diffrn_reflns_Laue_measured_fraction_max 0.921
_diffrn_reflns_limit_h_max 25
_diffrn_reflns_limit_h_min -25
_diffrn_reflns_limit_k_max 26
_diffrn_reflns_limit_k_min -26
_diffrn_reflns_limit_l_max 27
_diffrn_reflns_limit_l_min -27
_diffrn_reflns_number 102990
_diffrn_reflns_point_group_measured_fraction_full 0.921
_diffrn_reflns_point_group_measured_fraction_max 0.921
_diffrn_reflns_theta_full 25.000
_diffrn_reflns_theta_max 25.000
_diffrn_reflns_theta_min 1.064
_diffrn_source 'Australian Synchrotron MX1'
_exptl_absorpt_coefficient_mu 0.905
_exptl_absorpt_correction_T_max 0.4359
_exptl_absorpt_correction_T_min 0.3028
_exptl_absorpt_correction_type multi-scan
_exptl_absorpt_process_details
;
SADABS-2012/1 (Bruker,2012) was used for absorption correction.
wR2(int) was 0.1512 before and 0.0930 after correction.
The Ratio of minimum to maximum transmission is 0.6947.
The \l/2 correction factor is 0.0015.
;
_exptl_crystal_density_diffrn 1.236
_exptl_crystal_description prism
_exptl_crystal_F_000 3258
_exptl_crystal_size_max 0.050
_exptl_crystal_size_mid 0.035
_exptl_crystal_size_min 0.020
_refine_diff_density_max 1.999
_refine_diff_density_min -2.446
_refine_diff_density_rms 0.147
_refine_ls_extinction_method none
_refine_ls_goodness_of_fit_ref 1.033
_refine_ls_hydrogen_treatment constr
_refine_ls_matrix_type full
_refine_ls_number_parameters 1834
_refine_ls_number_reflns 28016
_refine_ls_number_restraints 1935
_refine_ls_restrained_S_all 1.006
_refine_ls_R_factor_all 0.0935
_refine_ls_R_factor_gt 0.0829
_refine_ls_shift/su_max 0.001
_refine_ls_shift/su_mean 0.000
_refine_ls_structure_factor_coef Fsqd
_refine_ls_weighting_details 'w=1/[\s^2^(Fo^2^)+(0.1512P)^2^+38.2872P] where P=(Fo^2^+2Fc^2^)/3'
_refine_ls_weighting_scheme calc
_refine_ls_wR_factor_gt 0.2450
_refine_ls_wR_factor_ref 0.2552
_reflns_Friedel_coverage 0.000
_reflns_number_gt 22867
_reflns_number_total 28016
_reflns_threshold_expression 'I > 2\s(I)'
_cod_data_source_file cm7b01751_si_004.cif
_cod_data_source_block p-1_a_sq
_cod_depositor_comments 'Adding full bibliography for 4002818--4002820.cif.'
_cod_original_cell_volume 8638(4)
_cod_original_formula_sum 'C90 H110.50 Cl4.05 Gd2 N60 O45.25'
_cod_database_code 4002820
_shelx_shelxl_version_number 2014/7
_shelx_space_group_comment
;
The symmetry employed for this shelxl refinement is uniquely defined
by the following loop, which should always be used as a source of
symmetry information in preference to the above space-group names.
They are only intended as comments.
;
_olex2_refinement_description
;
1. Fixed Uiso
 At 1.2 times of:
  All C(H) groups, All C(H,H) groups, All O(H,H) groups
2. Uiso/Uaniso restraints and constraints
Uanis(O44) = Uanis(O45) = Uanis(O47)
3. Rigid body (RIGU) restrains
 All non-hydrogen atoms
 with sigma for 1-2 distances of 0.004 and sigma for 1-3 distances of 0.004
4. Others
 Fixed Sof: Cl4(0.75) Cl1(0.75) Cl5(0.5) Cl3(0.75) Cl6(0.3) H43D(0.5) O47(0.5)
 O46(0.5) O44(0.75) O45(0.5)
5.a Riding coordinates:
 O5(H5A,H5B), O6(H6A,H6B), O7(H7A,H7B), O8(H8A,H8B), O27(H27A,H27B), O28(H28A,
 H28B), O29(H29A,H29B), O30(H30A,H30B), O31(H31A,H31B), O32(H32A,H32B),
 O43(H43C,H43D)
5.b Ternary CH refined with riding coordinates:
 C2(H2), C4(H4), C7(H7), C10(H10), C13(H13), C16(H16), C21(H21), C23(H23),
 C27(H27), C28(H28), C36(H36), C38(H38), C41(H41), C42(H42), C45(H45), C48(H48),
  C50(H50), C53(H53), C56(H56), C59(H59), C62(H62), C65(H65), C68(H68),
 C76(H76), C78(H78), C81(H81), C82(H82), C86(H86), C87(H87), C90(H90)
5.c Secondary CH2 refined with riding coordinates:
 C5(H5C,H5D), C9(H9A,H9B), C11(H11A,H11B), C15(H15A,H15B), C17(H17A,H17B),
 C19(H19A,H19B), C24(H24A,H24B), C26(H26A,H26B), C29(H29C,H29D), C30(H30C,H30D),
  C32(H32C,H32D), C34(H34A,H34B), C39(H39A,H39B), C43(H43A,H43B), C46(H46A,
 H46B), C52(H52A,H52B), C54(H54A,H54B), C58(H58A,H58B), C60(H60A,H60B),
 C63(H63A,H63B), C67(H67A,H67B), C69(H69A,H69B), C71(H71A,H71B), C73(H73A,H73B),
  C75(H75A,H75B), C79(H79A,H79B), C83(H83A,H83B), C85(H85A,H85B), C88(H88A,H88B)
5.d Aromatic/amide H refined with riding coordinates:
 C51(H51)
;
_olex2_submission_special_instructions 'No special instructions were received'

loop_
_space_group_symop_operation_xyz
'x, y, z'
'-x, -y, -z'

loop_
_atom_site_label
_atom_site_type_symbol
_atom_site_fract_x
_atom_site_fract_y
_atom_site_fract_z
_atom_site_U_iso_or_equiv
_atom_site_adp_type
_atom_site_occupancy
_atom_site_site_symmetry_order
_atom_site_calc_flag
_atom_site_refinement_flags_posn
_atom_site_refinement_flags_adp
_atom_site_refinement_flags_occupancy
Gd1 Gd 0.30507(2) 0.70198(2) 0.62018(2) 0.03960(13) Uani 1 1 d . U .
Gd2 Gd 0.28744(2) 0.50769(2) 0.32390(2) 0.04903(14) Uani 1 1 d . U .
O1 O 0.2069(3) 0.7670(3) 0.5390(2) 0.0385(11) Uani 1 1 d . U .
O2 O 0.2030(3) 0.7417(3) 0.2810(2) 0.0438(12) Uani 1 1 d . U .
O3 O 0.2248(3) 0.5440(3) 0.6421(3) 0.0413(11) Uani 1 1 d . U .
O4 O 0.1944(3) 0.5301(3) 0.3850(3) 0.0502(13) Uani 1 1 d . U .
O5 O 0.3274(5) 0.4732(4) 0.2410(4) 0.079(2) Uani 1 1 d . U .
H5A H 0.3706 0.4661 0.2375 0.094 Uiso 1 1 d R . .
H5B H 0.3014 0.5088 0.2024 0.094 Uiso 1 1 d R . .
O6 O 0.2943(4) 0.3863(4) 0.3609(3) 0.0743(19) Uani 1 1 d . U .
H6A H 0.3016 0.3585 0.4071 0.089 Uiso 1 1 d R . .
H6B H 0.3309 0.3560 0.3468 0.089 Uiso 1 1 d R . .
O7 O 0.1849(4) 0.5374(4) 0.2634(3) 0.0737(19) Uani 1 1 d . U .
H7A H 0.1562 0.5250 0.2903 0.088 Uiso 1 1 d R . .
H7B H 0.1952 0.5125 0.2402 0.088 Uiso 1 1 d R . .
O8 O 0.3396(4) 0.4301(4) 0.4399(4) 0.080(2) Uani 1 1 d . U .
H8A H 0.3473 0.4570 0.4543 0.096 Uiso 1 1 d R . .
H8B H 0.3794 0.3910 0.4457 0.096 Uiso 1 1 d R . .
O9 O 0.4089(4) 0.4732(4) 0.3300(5) 0.101(3) Uani 1 1 d . U .
O10 O 0.2930(3) 0.5944(4) 0.3564(3) 0.0592(15) Uani 1 1 d . U .
O11 O 0.3115(3) 0.2920(3) 0.4926(3) 0.0499(13) Uani 1 1 d . U .
O12 O 0.3262(3) 0.3175(3) 0.7477(3) 0.0437(12) Uani 1 1 d . U .
O13 O 0.5093(3) 0.1521(3) 0.8105(2) 0.0375(11) Uani 1 1 d . U .
O14 O 0.6865(3) 0.1426(3) 0.7859(3) 0.0423(12) Uani 1 1 d . U .
O15 O 0.6941(3) 0.0948(3) 0.5418(2) 0.0417(11) Uani 1 1 d . U .
O16 O 0.5029(3) 0.1307(3) 0.5549(3) 0.0483(13) Uani 1 1 d . U .
O17 O 0.2907(3) 0.6040(3) 0.7096(2) 0.0399(11) Uani 1 1 d . U .
O18 O 0.5106(3) 0.4637(3) 0.7351(4) 0.072(2) Uani 1 1 d . U .
O19 O 0.7275(3) 0.3809(3) 0.7747(3) 0.0435(12) Uani 1 1 d . U .
O20 O 0.7280(3) 0.1136(3) 1.0345(3) 0.0468(12) Uani 1 1 d . U .
O21 O 0.5154(3) 0.1993(3) 0.9837(2) 0.0471(13) Uani 1 1 d . U .
O22 O 0.3093(3) 0.3543(3) 0.9808(3) 0.0606(17) Uani 1 1 d . U .
O23 O 0.1696(3) 0.7410(3) 0.7785(3) 0.0475(13) Uani 1 1 d . U .
O24 O 0.1609(3) 0.4896(3) 1.0348(3) 0.0486(13) Uani 1 1 d . U .
O25 O 0.8397(3) 0.1460(3) 1.1228(3) 0.0498(13) Uani 1 1 d . U .
O26 O 0.8511(3) 0.3985(3) 0.8708(3) 0.0464(12) Uani 1 1 d . U .
O27 O 0.3387(3) 0.7009(3) 0.7102(3) 0.0443(12) Uani 1 1 d . U .
H27A H 0.3744 0.7131 0.7052 0.053 Uiso 1 1 d R . .
H27B H 0.3540 0.6547 0.7468 0.053 Uiso 1 1 d R . .
O28 O 0.3130(3) 0.6095(3) 0.5869(3) 0.0512(13) Uani 1 1 d . U .
H28A H 0.3438 0.5612 0.6164 0.061 Uiso 1 1 d R . .
H28B H 0.3277 0.6179 0.5466 0.061 Uiso 1 1 d R . .
O29 O 0.2037(3) 0.7726(3) 0.6548(3) 0.0532(14) Uani 1 1 d . U .
H29A H 0.1635 0.7702 0.6452 0.064 Uiso 1 1 d R . .
H29B H 0.1908 0.8249 0.6348 0.064 Uiso 1 1 d R . .
O30 O 0.3028(3) 0.8211(3) 0.5845(3) 0.0510(13) Uani 1 1 d . U .
H30A H 0.2684 0.8490 0.5984 0.061 Uiso 1 1 d R . .
H30B H 0.2971 0.8460 0.5412 0.061 Uiso 1 1 d R . .
O31 O 0.3485(4) 0.7344(3) 0.5143(3) 0.0656(17) Uani 1 1 d . U .
H31A H 0.3553 0.7012 0.4999 0.079 Uiso 1 1 d R . .
H31B H 0.3888 0.7353 0.5175 0.079 Uiso 1 1 d R . .
O32 O 0.4256(4) 0.6244(4) 0.6472(4) 0.0735(18) Uani 1 1 d . U .
H32A H 0.4498 0.6515 0.6307 0.088 Uiso 1 1 d R . .
H32B H 0.4401 0.5907 0.6307 0.088 Uiso 1 1 d R . .
N1 N 0.1782(3) 0.8357(3) 0.4246(3) 0.0313(11) Uani 1 1 d . U .
N2 N 0.1739(3) 0.8263(3) 0.3230(3) 0.0308(11) Uani 1 1 d . U .
N3 N 0.1517(3) 0.7279(3) 0.3762(3) 0.0378(13) Uani 1 1 d . U .
N4 N 0.1563(3) 0.7367(3) 0.4780(3) 0.0341(12) Uani 1 1 d . U .
N5 N 0.1605(3) 0.6125(3) 0.5370(3) 0.0357(12) Uani 1 1 d . U .
N6 N 0.1853(3) 0.4904(3) 0.5973(3) 0.0342(12) Uani 1 1 d . U .
N7 N 0.1780(3) 0.4834(3) 0.4943(3) 0.0368(12) Uani 1 1 d . U .
N8 N 0.1486(4) 0.6067(3) 0.4347(3) 0.0415(14) Uani 1 1 d . U .
N9 N 0.2434(3) 0.3455(3) 0.5564(3) 0.0360(12) Uani 1 1 d . U .
N10 N 0.3299(3) 0.2271(3) 0.6066(3) 0.0368(12) Uani 1 1 d . U .
N11 N 0.3340(3) 0.2354(3) 0.7087(3) 0.0348(12) Uani 1 1 d . U .
N12 N 0.2485(3) 0.3544(3) 0.6587(3) 0.0365(12) Uani 1 1 d . U .
N13 N 0.4498(3) 0.1288(3) 0.7497(3) 0.0307(11) Uani 1 1 d . U .
N14 N 0.5655(3) 0.0715(3) 0.7642(3) 0.0328(11) Uani 1 1 d . U .
N15 N 0.6807(3) 0.0627(3) 0.7516(3) 0.0357(13) Uani 1 1 d . U .
N16 N 0.7625(3) 0.1006(3) 0.7196(3) 0.0326(12) Uani 1 1 d . U .
N17 N 0.7639(3) 0.0840(3) 0.6211(3) 0.0312(11) Uani 1 1 d . U .
N18 N 0.6801(3) 0.0496(3) 0.6519(3) 0.0316(11) Uani 1 1 d . U .
N19 N 0.5633(3) 0.0621(3) 0.6617(3) 0.0329(11) Uani 1 1 d . U .
N20 N 0.4468(3) 0.1216(3) 0.6465(3) 0.0380(12) Uani 1 1 d . U .
N21 N 0.3287(3) 0.4741(3) 0.7684(3) 0.0344(12) Uani 1 1 d . U .
N22 N 0.4507(3) 0.3924(3) 0.7752(3) 0.0369(12) Uani 1 1 d . U .
N23 N 0.5688(3) 0.3320(3) 0.7919(3) 0.0354(12) Uani 1 1 d . U .
N24 N 0.6916(3) 0.2880(3) 0.8190(3) 0.0361(12) Uani 1 1 d . U .
N25 N 0.7963(3) 0.2623(3) 0.8588(3) 0.0373(12) Uani 1 1 d . U .
N26 N 0.7957(3) 0.1581(3) 0.9620(3) 0.0400(13) Uani 1 1 d . U .
N27 N 0.6917(3) 0.1823(3) 0.9211(3) 0.0373(12) Uani 1 1 d . U .
N28 N 0.5697(3) 0.2244(3) 0.8898(3) 0.0350(12) Uani 1 1 d . U .
N29 N 0.4540(3) 0.2873(3) 0.8779(3) 0.0364(12) Uani 1 1 d . U .
N30 N 0.3341(3) 0.3729(3) 0.8758(3) 0.0389(13) Uani 1 1 d . U .
N31 N 0.2306(3) 0.4533(3) 0.8859(3) 0.0406(13) Uani 1 1 d . U .
N32 N 0.2255(3) 0.5521(3) 0.7788(3) 0.0349(12) Uani 1 1 d . U .
N33 N 0.1433(3) 0.6401(3) 0.8167(3) 0.0357(12) Uani 1 1 d . U .
N34 N 0.1046(3) 0.7172(3) 0.8626(3) 0.0386(13) Uani 1 1 d . U .
N35 N 0.0971(3) 0.6175(3) 0.9645(3) 0.0391(13) Uani 1 1 d . U .
N36 N 0.1408(3) 0.5393(3) 0.9201(3) 0.0393(13) Uani 1 1 d . U .
N37 N 0.8761(3) 0.1665(3) 1.0215(3) 0.0410(13) Uani 1 1 d . U .
N38 N 0.9031(3) 0.2131(3) 1.0786(3) 0.0378(12) Uani 1 1 d . U .
N39 N 0.9099(3) 0.3119(3) 0.9771(3) 0.0397(13) Uani 1 1 d . U .
N40 N 0.8776(3) 0.2706(3) 0.9189(3) 0.0378(12) Uani 1 1 d . U .
C1 C 0.1834(4) 0.7781(4) 0.4861(3) 0.0327(13) Uani 1 1 d . U .
C2 C 0.1364(4) 0.8415(4) 0.3738(3) 0.0316(13) Uani 1 1 d . U .
H2 H 0.0934 0.8899 0.3547 0.038 Uiso 1 1 calc R . .
C3 C 0.1784(4) 0.7632(4) 0.3220(3) 0.0346(14) Uani 1 1 d . U .
C4 C 0.1208(4) 0.7731(4) 0.4111(3) 0.0351(14) Uani 1 1 d . U .
H4 H 0.0705 0.7893 0.4100 0.042 Uiso 1 1 calc R . .
C5 C 0.1357(4) 0.6867(4) 0.5345(3) 0.0357(15) Uani 1 1 d . U .
H5C H 0.1549 0.6799 0.5755 0.043 Uiso 1 1 calc R . .
H5D H 0.0852 0.7105 0.5310 0.043 Uiso 1 1 calc R . .
C6 C 0.1929(4) 0.5485(4) 0.5978(3) 0.0331(13) Uani 1 1 d . U .
C7 C 0.1409(4) 0.5159(4) 0.5378(3) 0.0353(14) Uani 1 1 d . U .
H7 H 0.0988 0.5090 0.5481 0.042 Uiso 1 1 calc R . .
C8 C 0.1753(4) 0.5391(4) 0.4335(4) 0.0401(15) Uani 1 1 d . U .
C9 C 0.1226(5) 0.6794(4) 0.3753(4) 0.0469(18) Uani 1 1 d . U .
H9A H 0.0721 0.7059 0.3707 0.056 Uiso 1 1 calc R . .
H9B H 0.1343 0.6707 0.3369 0.056 Uiso 1 1 calc R . .
C10 C 0.1232(4) 0.6003(4) 0.4980(3) 0.0373(14) Uani 1 1 d . U .
H10 H 0.0728 0.6332 0.4909 0.045 Uiso 1 1 calc R . .
C11 C 0.1870(4) 0.4113(4) 0.5033(4) 0.0407(16) Uani 1 1 d . U .
H11A H 0.1963 0.4088 0.4620 0.049 Uiso 1 1 calc R . .
H11B H 0.1436 0.4084 0.5130 0.049 Uiso 1 1 calc R . .
C12 C 0.2958(4) 0.2894(4) 0.5465(4) 0.0377(14) Uani 1 1 d . U .
C13 C 0.2922(4) 0.2364(4) 0.6602(3) 0.0334(13) Uani 1 1 d . U .
H13 H 0.2735 0.1998 0.6813 0.040 Uiso 1 1 calc R . .
C14 C 0.3051(4) 0.3036(4) 0.7095(4) 0.0356(14) Uani 1 1 d . U .
C15 C 0.1959(4) 0.4235(4) 0.6581(3) 0.0364(15) Uani 1 1 d . U .
H15A H 0.1521 0.4208 0.6643 0.044 Uiso 1 1 calc R . .
H15B H 0.2096 0.4278 0.6951 0.044 Uiso 1 1 calc R . .
C16 C 0.2345(4) 0.3181(4) 0.6265(3) 0.0345(13) Uani 1 1 d . U .
H16 H 0.1883 0.3202 0.6324 0.041 Uiso 1 1 calc R . .
C17 C 0.3806(4) 0.1665(4) 0.7657(3) 0.0356(14) Uani 1 1 d . U .
H17A H 0.3603 0.1318 0.7828 0.043 Uiso 1 1 calc R . .
H17B H 0.3857 0.1788 0.8004 0.043 Uiso 1 1 calc R . .
C18 C 0.5082(4) 0.1209(4) 0.7774(3) 0.0331(13) Uani 1 1 d . U .
C19 C 0.6355(4) 0.0394(4) 0.7972(3) 0.0340(14) Uani 1 1 d . U .
H19A H 0.6557 -0.0156 0.8191 0.041 Uiso 1 1 calc R . .
H19B H 0.6330 0.0551 0.8311 0.041 Uiso 1 1 calc R . .
C20 C 0.7080(4) 0.1052(4) 0.7560(4) 0.0359(14) Uani 1 1 d . U .
C21 C 0.7772(3) 0.0480(3) 0.6934(3) 0.0301(12) Uani 1 1 d . U .
H21 H 0.8242 0.0050 0.7116 0.036 Uiso 1 1 calc R . .
C22 C 0.7118(3) 0.0783(3) 0.5984(3) 0.0313(13) Uani 1 1 d . U .
C23 C 0.7195(4) 0.0229(4) 0.7138(3) 0.0308(13) Uani 1 1 d . U .
H23 H 0.7391 -0.0324 0.7406 0.037 Uiso 1 1 calc R . .
C24 C 0.6324(4) 0.0223(4) 0.6473(4) 0.0351(14) Uani 1 1 d . U .
H24A H 0.6518 -0.0315 0.6781 0.042 Uiso 1 1 calc R . .
H24B H 0.6275 0.0281 0.6028 0.042 Uiso 1 1 calc R . .
C25 C 0.5047(4) 0.1067(4) 0.6152(3) 0.0369(14) Uani 1 1 d . U .
C26 C 0.3778(4) 0.1527(4) 0.6128(4) 0.0438(16) Uani 1 1 d . U .
H26A H 0.3585 0.1179 0.6367 0.053 Uiso 1 1 calc R . .
H26B H 0.3815 0.1566 0.5687 0.053 Uiso 1 1 calc R . .
C27 C 0.4644(3) 0.0816(4) 0.7179(3) 0.0316(13) Uani 1 1 d . U .
H27 H 0.4447 0.0459 0.7381 0.038 Uiso 1 1 calc R . .
C28 C 0.5471(3) 0.0390(4) 0.7300(3) 0.0301(13) Uani 1 1 d . U .
H28 H 0.5658 -0.0162 0.7561 0.036 Uiso 1 1 calc R . .
C29 C 0.8168(4) 0.0978(4) 0.5817(4) 0.0342(14) Uani 1 1 d . U .
H29C H 0.8059 0.1052 0.5377 0.041 Uiso 1 1 calc R . .
H29D H 0.8618 0.0533 0.6021 0.041 Uiso 1 1 calc R . .
C30 C 0.1828(4) 0.8850(4) 0.2651(3) 0.0342(14) Uani 1 1 d . U .
H30C H 0.1391 0.9316 0.2483 0.041 Uiso 1 1 calc R . .
H30D H 0.1944 0.8694 0.2305 0.041 Uiso 1 1 calc R . .
C31 C 0.2825(4) 0.5487(4) 0.7477(3) 0.0331(13) Uani 1 1 d . U .
C32 C 0.3855(4) 0.4494(4) 0.7319(3) 0.0422(16) Uani 1 1 d . U .
H32C H 0.3729 0.4292 0.7075 0.051 Uiso 1 1 calc R . .
H32D H 0.3913 0.4930 0.7000 0.051 Uiso 1 1 calc R . .
C33 C 0.5108(4) 0.4014(4) 0.7648(4) 0.0459(17) Uani 1 1 d . U .
C34 C 0.6348(4) 0.3228(4) 0.7670(3) 0.0395(15) Uani 1 1 d . U .
H34A H 0.6456 0.2917 0.7447 0.047 Uiso 1 1 calc R . .
H34B H 0.6301 0.3722 0.7345 0.047 Uiso 1 1 calc R . .
C35 C 0.7385(4) 0.3161(4) 0.8146(3) 0.0362(14) Uani 1 1 d . U .
C36 C 0.7975(4) 0.1878(4) 0.8913(3) 0.0346(13) Uani 1 1 d . U .
H36 H 0.8359 0.1508 0.8808 0.042 Uiso 1 1 calc R . .
C37 C 0.7369(4) 0.1486(4) 0.9784(4) 0.0389(14) Uani 1 1 d . U .
C38 C 0.7254(4) 0.2052(4) 0.8629(3) 0.0341(13) Uani 1 1 d . U .
H38 H 0.7301 0.1770 0.8384 0.041 Uiso 1 1 calc R . .
C39 C 0.6385(4) 0.1602(4) 0.9196(3) 0.0369(14) Uani 1 1 d . U .
H39A H 0.6365 0.1271 0.9647 0.044 Uiso 1 1 calc R . .
H39B H 0.6514 0.1316 0.8949 0.044 Uiso 1 1 calc R . .
C40 C 0.5136(4) 0.2334(4) 0.9240(4) 0.0381(14) Uani 1 1 d . U .
C41 C 0.4685(4) 0.3130(3) 0.8101(3) 0.0318(13) Uani 1 1 d . U .
H41 H 0.4470 0.2993 0.7849 0.038 Uiso 1 1 calc R . .
C42 C 0.5492(3) 0.2705(4) 0.8192(3) 0.0319(13) Uani 1 1 d . U .
H42 H 0.5654 0.2397 0.7957 0.038 Uiso 1 1 calc R . .
C43 C 0.3846(4) 0.2950(4) 0.8936(4) 0.0437(17) Uani 1 1 d . U .
H43A H 0.3680 0.2767 0.8699 0.052 Uiso 1 1 calc R . .
H43B H 0.3883 0.2635 0.9408 0.052 Uiso 1 1 calc R . .
C44 C 0.2930(4) 0.3902(4) 0.9207(4) 0.0446(16) Uani 1 1 d . U .
C45 C 0.2263(4) 0.4795(4) 0.8154(3) 0.0365(14) Uani 1 1 d . U .
H45 H 0.1877 0.4778 0.7974 0.044 Uiso 1 1 calc R . .
C46 C 0.1602(4) 0.6242(4) 0.7608(3) 0.0381(15) Uani 1 1 d . U .
H46A H 0.1658 0.6658 0.7248 0.046 Uiso 1 1 calc R . .
H46B H 0.1219 0.6208 0.7451 0.046 Uiso 1 1 calc R . .
C47 C 0.1418(4) 0.7029(4) 0.8155(4) 0.0391(15) Uani 1 1 d . U .
C48 C 0.0722(4) 0.6668(4) 0.8938(4) 0.0387(15) Uani 1 1 d . U .
H48 H 0.0210 0.6949 0.8843 0.046 Uiso 1 1 calc R . .
C49 C 0.1353(4) 0.5441(4) 0.9788(4) 0.0382(14) Uani 1 1 d . U .
C50 C 0.1015(4) 0.6121(4) 0.8630(4) 0.0380(14) Uani 1 1 d . U .
H50 H 0.0640 0.6127 0.8407 0.046 Uiso 1 1 calc R . .
C51 C 0.1678(4) 0.4690(4) 0.9180(4) 0.0446(18) Uani 1 1 d . U .
H51 H 0.1477 0.4363 0.9353 0.054 Uiso 1 1 calc R . .
C52 C 0.0652(4) 0.6407(4) 1.0146(4) 0.0438(17) Uani 1 1 d . U .
H52A H 0.0149 0.6685 1.0018 0.053 Uiso 1 1 calc R . .
H52B H 0.0758 0.5957 1.0568 0.053 Uiso 1 1 calc R . .
C53 C 0.2984(4) 0.4245(4) 0.8080(3) 0.0355(14) Uani 1 1 d . U .
H53 H 0.2935 0.3974 0.7860 0.043 Uiso 1 1 calc R . .
C54 C 0.8589(4) 0.1172(4) 1.0095(4) 0.0398(15) Uani 1 1 d . U .
H54A H 0.8530 0.0814 1.0511 0.048 Uiso 1 1 calc R . .
H54B H 0.8975 0.0883 0.9930 0.048 Uiso 1 1 calc R . .
C55 C 0.8700(4) 0.1717(4) 1.0790(4) 0.0389(15) Uani 1 1 d . U .
C56 C 0.9387(4) 0.2311(4) 1.0214(4) 0.0398(15) Uani 1 1 d . U .
H56 H 0.9894 0.2071 1.0341 0.048 Uiso 1 1 calc R . .
C57 C 0.8773(4) 0.3332(4) 0.9173(4) 0.0371(14) Uani 1 1 d . U .
C58 C 0.8601(4) 0.2692(4) 0.8597(4) 0.0400(15) Uani 1 1 d . U .
H58A H 0.8984 0.2268 0.8563 0.048 Uiso 1 1 calc R . .
H58B H 0.8547 0.3156 0.8212 0.048 Uiso 1 1 calc R . .
C59 C 0.9178(4) 0.2017(4) 0.9798(4) 0.0382(14) Uani 1 1 d . U .
H59 H 0.9589 0.1652 0.9712 0.046 Uiso 1 1 calc R . .
C60 C 0.9237(4) 0.2098(4) 1.1387(4) 0.0439(17) Uani 1 1 d . U .
H60A H 0.9743 0.1865 1.1472 0.053 Uiso 1 1 calc R . .
H60B H 0.9088 0.1774 1.1753 0.053 Uiso 1 1 calc R . .
O33 O 0.7076(5) -0.3775(4) 0.7655(4) 0.091(2) Uani 1 1 d . U .
O34 O 0.5020(6) -0.3077(5) 0.7963(4) 0.103(3) Uani 1 1 d . U .
O35 O 0.5069(3) -0.0611(3) 0.8538(2) 0.0392(11) Uani 1 1 d . U .
O36 O 0.3126(3) 0.0680(3) 0.7568(3) 0.0480(13) Uani 1 1 d . U .
O37 O 0.2045(4) 0.2161(4) 0.5850(3) 0.0646(17) Uani 1 1 d . U .
O38 O 0.1855(5) 0.3525(4) 0.3683(4) 0.084(2) Uani 1 1 d . U .
O39 O 0.1949(3) 0.0863(3) 0.3381(3) 0.0503(13) Uani 1 1 d . U .
O40 O 0.1861(3) -0.0372(3) 0.5531(3) 0.0522(13) Uani 1 1 d . U .
O41 O 0.2964(5) -0.1711(4) 0.7145(3) 0.078(2) Uani 1 1 d . U .
O42 O 0.2931(3) 0.1262(3) 0.1947(3) 0.0484(13) Uani 1 1 d . U .
N41 N 0.7815(5) -0.3447(4) 0.7955(4) 0.0648(19) Uani 1 1 d . U .
N42 N 0.6856(5) -0.3317(4) 0.8416(4) 0.067(2) Uani 1 1 d . U .
N43 N 0.5653(5) -0.2856(4) 0.8562(4) 0.0654(18) Uani 1 1 d . U .
N44 N 0.4475(5) -0.2274(4) 0.8409(4) 0.0661(18) Uani 1 1 d . U .
N45 N 0.4492(4) -0.1307(3) 0.8642(3) 0.0420(13) Uani 1 1 d . U .
N46 N 0.5649(4) -0.1871(3) 0.8780(3) 0.0424(13) Uani 1 1 d . U .
N47 N 0.3260(4) -0.0534(3) 0.8189(3) 0.0418(13) Uani 1 1 d . U .
N48 N 0.2346(4) 0.0311(4) 0.7390(3) 0.0471(14) Uani 1 1 d . U .
N49 N 0.1679(4) 0.1239(4) 0.6303(3) 0.0462(14) Uani 1 1 d . U .
N50 N 0.1484(4) 0.1948(4) 0.5196(4) 0.0539(16) Uani 1 1 d . U .
N51 N 0.1405(4) 0.2669(4) 0.4025(4) 0.0538(16) Uani 1 1 d . U .
N52 N 0.1531(5) 0.3223(4) 0.2960(4) 0.0614(19) Uani 1 1 d . U .
N53 N 0.1589(4) 0.2152(4) 0.2850(3) 0.0460(15) Uani 1 1 d . U .
N54 N 0.1436(3) 0.1622(3) 0.3901(3) 0.0430(14) Uani 1 1 d . U .
N55 N 0.1439(3) 0.0931(3) 0.5070(3) 0.0396(13) Uani 1 1 d . U .
N56 N 0.1593(3) 0.0245(4) 0.6177(3) 0.0447(14) Uani 1 1 d . U .
N57 N 0.2227(4) -0.0679(4) 0.7296(3) 0.0537(16) Uani 1 1 d . U .
N58 N 0.3253(5) -0.1504(4) 0.7973(4) 0.0656(19) Uani 1 1 d . U .
N59 N 0.2184(4) 0.2417(4) 0.1897(3) 0.0523(16) Uani 1 1 d . U .
N60 N 0.3151(4) 0.2293(3) 0.1434(3) 0.0429(14) Uani 1 1 d . U .
C61 C 0.7258(7) -0.3538(5) 0.7989(5) 0.067(2) Uani 1 1 d . U .
C62 C 0.7876(5) -0.3183(4) 0.8416(4) 0.056(2) Uani 1 1 d . U .
H62 H 0.8298 -0.3551 0.8749 0.068 Uiso 1 1 calc R . .
C63 C 0.6324(6) -0.3510(5) 0.8691(5) 0.072(2) Uani 1 1 d . U .
H63A H 0.6466 -0.3824 0.9167 0.087 Uiso 1 1 calc R . .
H63B H 0.6272 -0.3810 0.8511 0.087 Uiso 1 1 calc R . .
C64 C 0.5047(7) -0.2757(5) 0.8271(5) 0.073(2) Uani 1 1 d . U .
C65 C 0.4669(5) -0.2104(4) 0.8891(4) 0.0489(17) Uani 1 1 d . U .
H65 H 0.4492 -0.2298 0.9308 0.059 Uiso 1 1 calc R . .
C66 C 0.5066(4) -0.1204(4) 0.8647(3) 0.0375(14) Uani 1 1 d . U .
C67 C 0.6350(5) -0.2003(4) 0.8952(4) 0.0458(17) Uani 1 1 d . U .
H67A H 0.6329 -0.1529 0.8884 0.055 Uiso 1 1 calc R . .
H67B H 0.6514 -0.2362 0.9420 0.055 Uiso 1 1 calc R . .
C68 C 0.5485(5) -0.2502(4) 0.8992(4) 0.0473(17) Uani 1 1 d . U .
H68 H 0.5686 -0.2878 0.9456 0.057 Uiso 1 1 calc R . .
C69 C 0.3804(4) -0.0778(4) 0.8689(4) 0.0442(16) Uani 1 1 d . U .
H69A H 0.3686 -0.1021 0.9124 0.053 Uiso 1 1 calc R . .
H69B H 0.3828 -0.0335 0.8652 0.053 Uiso 1 1 calc R . .
C70 C 0.2924(4) 0.0207(4) 0.7692(4) 0.0434(15) Uani 1 1 d . U .
C71 C 0.1784(5) 0.1061(5) 0.6988(4) 0.0506(17) Uani 1 1 d . U .
H71A H 0.1355 0.1098 0.7170 0.061 Uiso 1 1 calc R . .
H71B H 0.1886 0.1435 0.7013 0.061 Uiso 1 1 calc R . .
C72 C 0.1768(5) 0.1814(5) 0.5801(5) 0.0518(18) Uani 1 1 d . U .
C73 C 0.1211(7) 0.2702(6) 0.4620(5) 0.078(3) Uani 1 1 d . U .
H73A H 0.0705 0.2954 0.4575 0.093 Uiso 1 1 calc R . .
H73B H 0.1384 0.3002 0.4692 0.093 Uiso 1 1 calc R . .
C74 C 0.1624(6) 0.3176(5) 0.3561(5) 0.063(2) Uani 1 1 d . U .
C75 C 0.1595(7) 0.3783(5) 0.2346(5) 0.079(3) Uani 1 1 d . U .
H75A H 0.1652 0.4149 0.2430 0.095 Uiso 1 1 calc R . .
H75B H 0.1167 0.4055 0.2035 0.095 Uiso 1 1 calc R . .
C76 C 0.1160(5) 0.2801(4) 0.2971(4) 0.0535(19) Uani 1 1 d . U .
H76 H 0.0710 0.3135 0.2675 0.064 Uiso 1 1 calc R . .
C77 C 0.1682(4) 0.1486(4) 0.3375(4) 0.0417(16) Uani 1 1 d . U .
C78 C 0.1071(4) 0.2420(4) 0.3704(4) 0.0471(17) Uani 1 1 d . U .
H78 H 0.0577 0.2584 0.3756 0.057 Uiso 1 1 calc R . .
C79 C 0.1201(5) 0.1094(5) 0.4416(4) 0.0513(18) Uani 1 1 d . U .
H79A H 0.0695 0.1321 0.4343 0.062 Uiso 1 1 calc R . .
H79B H 0.1386 0.0625 0.4385 0.062 Uiso 1 1 calc R . .
C80 C 0.1661(4) 0.0196(4) 0.5597(4) 0.0415(15) Uani 1 1 d . U .
C81 C 0.1243(4) 0.1017(5) 0.6069(4) 0.0453(16) Uani 1 1 d . U .
H81 H 0.0800 0.1128 0.6247 0.054 Uiso 1 1 calc R . .
C82 C 0.1124(4) 0.1497(4) 0.5304(4) 0.0412(15) Uani 1 1 d . U .
H82 H 0.0626 0.1820 0.5125 0.049 Uiso 1 1 calc R . .
C83 C 0.1648(5) -0.0398(5) 0.6812(4) 0.056(2) Uani 1 1 d . U .
H83A H 0.1218 -0.0240 0.6994 0.068 Uiso 1 1 calc R . .
H83B H 0.1696 -0.0809 0.6730 0.068 Uiso 1 1 calc R . .
C84 C 0.2827(6) -0.1332(5) 0.7442(4) 0.060(2) Uani 1 1 d . U .
C85 C 0.3791(6) -0.2253(5) 0.8373(5) 0.070(2) Uani 1 1 d . U .
H85A H 0.3815 -0.2581 0.8190 0.085 Uiso 1 1 calc R . .
H85B H 0.3676 -0.2448 0.8817 0.085 Uiso 1 1 calc R . .
C86 C 0.2893(5) -0.0957(5) 0.8228(4) 0.0548(19) Uani 1 1 d . U .
H86 H 0.2790 -0.1197 0.8676 0.066 Uiso 1 1 calc R . .
C87 C 0.2223(5) -0.0360(5) 0.7721(4) 0.0525(18) Uani 1 1 d . U .
H87 H 0.1803 -0.0261 0.7934 0.063 Uiso 1 1 calc R . .
C88 C 0.1645(5) 0.2238(5) 0.2180(4) 0.0538(19) Uani 1 1 d . U .
H88A H 0.1723 0.1768 0.2187 0.065 Uiso 1 1 calc R . .
H88B H 0.1203 0.2635 0.1896 0.065 Uiso 1 1 calc R . .
C89 C 0.2766(4) 0.1924(4) 0.1786(3) 0.0426(16) Uani 1 1 d . U .
C90 C 0.2782(6) 0.3095(4) 0.1272(4) 0.060(2) Uani 1 1 d . U .
H90 H 0.2669 0.3421 0.0790 0.072 Uiso 1 1 calc R . .
Cl4 Cl -0.00611(18) 0.7827(2) 0.7235(2) 0.0839(11) Uani 0.75 1 d . U P
Cl1 Cl 0.4952(2) 0.38939(19) 1.0120(2) 0.0841(11) Uani 0.75 1 d . U P
Cl5 Cl 0.4327(2) 0.2512(2) 0.45851(19) 0.0473(9) Uani 0.5 1 d . U P
Cl2 Cl 0.01682(14) 0.89405(18) 0.46755(16) 0.0769(8) Uani 1 1 d . U .
Cl3 Cl 1.00133(17) 0.1226(3) 0.72677(17) 0.0857(12) Uani 0.75 1 d . U P
Cl6 Cl 0.1843(7) 0.2459(7) 0.7719(6) 0.110(4) Uani 0.3 1 d . U P
O43 O 0.3420(4) 0.6428(5) 0.4424(4) 0.081(2) Uani 1 1 d . U .
H43C H 0.3819 0.6417 0.4390 0.097 Uiso 1 1 d R . .
H43D H 0.3462 0.6008 0.4735 0.097 Uiso 0.5 1 d R . P
O47 O 0.0703(5) 0.8475(7) 0.6059(7) 0.0644(17) Uani 0.5 1 d . U P
O46 O 0.4623(9) 0.1111(8) 0.9315(6) 0.070(4) Uani 0.5 1 d . U P
O44 O -0.0448(4) 0.4035(5) 0.3520(5) 0.0644(17) Uani 0.75 1 d . U P
O45 O 0.0147(5) 0.4614(7) 0.1161(7) 0.0644(17) Uani 0.5 1 d . U P

loop_
_atom_site_aniso_label
_atom_site_aniso_U_11
_atom_site_aniso_U_22
_atom_site_aniso_U_33
_atom_site_aniso_U_23
_atom_site_aniso_U_13
_atom_site_aniso_U_12
Gd1 0.0575(2) 0.02839(19) 0.0295(2) -0.00827(14) 0.00349(16) -0.02178(16)
Gd2 0.0683(3) 0.0424(2) 0.0471(3) -0.02112(18) 0.0188(2) -0.0351(2)
O1 0.061(3) 0.034(2) 0.027(2) -0.0126(18) 0.008(2) -0.028(2)
O2 0.072(3) 0.038(3) 0.031(3) -0.017(2) 0.014(2) -0.032(2)
O3 0.059(3) 0.031(2) 0.033(3) -0.013(2) 0.005(2) -0.020(2)
O4 0.086(4) 0.046(3) 0.038(3) -0.022(2) 0.021(3) -0.045(3)
O5 0.143(6) 0.061(4) 0.071(4) -0.039(3) 0.050(4) -0.074(4)
O6 0.126(6) 0.051(3) 0.055(4) -0.021(3) 0.026(4) -0.054(4)
O7 0.116(5) 0.096(5) 0.037(3) -0.025(3) 0.019(3) -0.079(4)
O8 0.099(5) 0.071(4) 0.069(4) -0.018(3) 0.009(4) -0.053(4)
O9 0.078(4) 0.065(4) 0.120(6) -0.014(4) 0.029(4) -0.034(4)
O10 0.076(4) 0.059(3) 0.060(4) -0.030(3) 0.016(3) -0.043(3)
O11 0.075(4) 0.048(3) 0.036(3) -0.023(2) 0.018(3) -0.034(3)
O12 0.056(3) 0.036(2) 0.044(3) -0.025(2) 0.000(2) -0.017(2)
O13 0.056(3) 0.038(2) 0.031(3) -0.020(2) 0.010(2) -0.028(2)
O14 0.054(3) 0.052(3) 0.051(3) -0.038(3) 0.024(2) -0.036(2)
O15 0.055(3) 0.048(3) 0.029(2) -0.016(2) 0.009(2) -0.032(2)
O16 0.065(3) 0.059(3) 0.026(2) -0.020(2) 0.009(2) -0.032(3)
O17 0.053(3) 0.030(2) 0.029(2) -0.0072(18) 0.001(2) -0.019(2)
O18 0.055(3) 0.032(3) 0.099(5) -0.004(3) 0.022(3) -0.025(2)
O19 0.056(3) 0.046(3) 0.039(3) -0.019(2) 0.015(2) -0.033(2)
O20 0.060(3) 0.056(3) 0.028(3) -0.012(2) 0.006(2) -0.037(3)
O21 0.064(3) 0.043(3) 0.026(2) -0.010(2) 0.013(2) -0.025(2)
O22 0.073(4) 0.049(3) 0.027(3) -0.010(2) 0.015(2) -0.010(3)
O23 0.070(3) 0.045(3) 0.033(3) -0.018(2) 0.013(2) -0.030(3)
O24 0.069(3) 0.042(3) 0.034(3) -0.014(2) 0.014(2) -0.030(2)
O25 0.071(3) 0.047(3) 0.040(3) -0.019(2) 0.014(3) -0.036(3)
O26 0.065(3) 0.045(3) 0.034(3) -0.016(2) 0.011(2) -0.032(2)
O27 0.086(4) 0.024(2) 0.042(3) -0.020(2) 0.024(2) -0.037(2)
O28 0.066(3) 0.035(3) 0.042(3) -0.015(2) 0.008(3) -0.018(2)
O29 0.075(3) 0.034(3) 0.038(3) -0.012(2) 0.012(3) -0.020(2)
O30 0.083(4) 0.039(3) 0.036(3) -0.015(2) 0.011(3) -0.034(3)
O31 0.084(4) 0.049(3) 0.064(4) -0.024(3) 0.030(3) -0.036(3)
O32 0.068(4) 0.064(4) 0.080(5) -0.032(3) 0.002(3) -0.024(3)
N1 0.043(3) 0.028(2) 0.026(3) -0.011(2) 0.009(2) -0.021(2)
N2 0.043(3) 0.030(2) 0.025(3) -0.010(2) 0.008(2) -0.023(2)
N3 0.064(4) 0.032(3) 0.027(3) -0.012(2) 0.010(3) -0.032(3)
N4 0.048(3) 0.027(2) 0.029(3) -0.010(2) 0.009(2) -0.021(2)
N5 0.050(3) 0.028(2) 0.031(3) -0.011(2) 0.006(2) -0.023(2)
N6 0.049(3) 0.030(2) 0.025(3) -0.011(2) 0.006(2) -0.021(2)
N7 0.056(3) 0.031(2) 0.029(3) -0.010(2) 0.008(2) -0.029(2)
N8 0.068(4) 0.033(3) 0.029(3) -0.010(2) 0.008(3) -0.032(3)
N9 0.055(3) 0.032(2) 0.028(3) -0.014(2) 0.007(2) -0.026(2)
N10 0.050(3) 0.037(3) 0.031(3) -0.019(2) 0.006(2) -0.023(2)
N11 0.051(3) 0.025(2) 0.031(3) -0.014(2) 0.002(2) -0.017(2)
N12 0.050(3) 0.027(2) 0.034(3) -0.016(2) 0.005(2) -0.018(2)
N13 0.044(3) 0.025(2) 0.029(3) -0.015(2) 0.008(2) -0.019(2)
N14 0.049(3) 0.034(3) 0.028(3) -0.016(2) 0.011(2) -0.027(2)
N15 0.056(3) 0.042(3) 0.030(3) -0.023(2) 0.020(3) -0.034(3)
N16 0.046(3) 0.032(3) 0.032(3) -0.017(2) 0.012(2) -0.026(2)
N17 0.040(3) 0.029(3) 0.028(3) -0.014(2) 0.012(2) -0.020(2)
N18 0.046(3) 0.029(3) 0.029(3) -0.016(2) 0.015(2) -0.023(2)
N19 0.045(3) 0.038(3) 0.026(3) -0.017(2) 0.014(2) -0.026(2)
N20 0.049(3) 0.040(3) 0.032(3) -0.020(2) 0.008(2) -0.022(2)
N21 0.044(3) 0.031(2) 0.027(3) -0.013(2) 0.007(2) -0.018(2)
N22 0.044(3) 0.029(2) 0.033(3) -0.009(2) 0.010(2) -0.019(2)
N23 0.041(3) 0.029(2) 0.031(3) -0.008(2) 0.010(2) -0.019(2)
N24 0.046(3) 0.036(3) 0.028(3) -0.011(2) 0.008(2) -0.024(2)
N25 0.049(3) 0.039(3) 0.034(3) -0.018(2) 0.013(2) -0.029(2)
N26 0.054(3) 0.042(3) 0.029(3) -0.013(2) 0.005(2) -0.030(3)
N27 0.052(3) 0.038(3) 0.025(3) -0.011(2) 0.008(2) -0.028(2)
N28 0.049(3) 0.031(3) 0.026(3) -0.008(2) 0.010(2) -0.024(2)
N29 0.047(3) 0.032(3) 0.027(3) -0.011(2) 0.016(2) -0.020(2)
N30 0.055(3) 0.028(3) 0.023(3) -0.010(2) 0.012(2) -0.014(2)
N31 0.052(3) 0.031(3) 0.032(3) -0.014(2) 0.014(2) -0.017(2)
N32 0.047(3) 0.024(2) 0.030(3) -0.012(2) 0.009(2) -0.014(2)
N33 0.043(3) 0.030(3) 0.031(3) -0.014(2) 0.005(2) -0.014(2)
N34 0.049(3) 0.036(3) 0.035(3) -0.018(2) 0.006(3) -0.021(2)
N35 0.050(3) 0.039(3) 0.034(3) -0.020(2) 0.010(2) -0.023(2)
N36 0.049(3) 0.033(3) 0.034(3) -0.018(2) 0.011(2) -0.015(2)
N37 0.055(3) 0.042(3) 0.032(3) -0.016(2) 0.008(2) -0.029(3)
N38 0.051(3) 0.041(3) 0.032(3) -0.020(2) 0.009(2) -0.027(3)
N39 0.053(3) 0.044(3) 0.036(3) -0.023(2) 0.013(2) -0.030(3)
N40 0.048(3) 0.039(3) 0.030(3) -0.017(2) 0.007(2) -0.023(2)
C1 0.041(3) 0.028(3) 0.030(3) -0.014(2) 0.011(2) -0.017(3)
C2 0.043(3) 0.029(3) 0.028(3) -0.012(2) 0.009(2) -0.022(3)
C3 0.050(4) 0.027(3) 0.024(3) -0.006(2) 0.000(3) -0.021(3)
C4 0.050(4) 0.031(3) 0.029(3) -0.012(2) 0.009(3) -0.025(3)
C5 0.051(4) 0.025(3) 0.032(3) -0.013(2) 0.016(3) -0.021(3)
C6 0.044(3) 0.027(3) 0.030(3) -0.013(2) 0.011(2) -0.018(2)
C7 0.047(3) 0.034(3) 0.028(3) -0.011(2) 0.005(2) -0.025(3)
C8 0.058(4) 0.043(3) 0.031(3) -0.014(2) 0.007(3) -0.035(3)
C9 0.075(5) 0.043(3) 0.031(4) -0.010(3) 0.002(3) -0.040(4)
C10 0.050(4) 0.032(3) 0.030(3) -0.010(2) 0.005(3) -0.023(3)
C11 0.064(4) 0.036(3) 0.035(4) -0.015(3) 0.007(3) -0.035(3)
C12 0.053(4) 0.039(3) 0.034(3) -0.019(2) 0.009(3) -0.031(3)
C13 0.046(3) 0.030(3) 0.029(3) -0.014(2) 0.004(2) -0.019(3)
C14 0.048(3) 0.028(3) 0.033(3) -0.014(2) 0.007(3) -0.020(2)
C15 0.051(4) 0.028(3) 0.026(3) -0.009(2) 0.006(3) -0.018(3)
C16 0.049(3) 0.034(3) 0.028(3) -0.014(2) 0.008(2) -0.026(3)
C17 0.047(3) 0.029(3) 0.026(3) -0.011(2) 0.009(3) -0.016(2)
C18 0.052(3) 0.029(3) 0.025(3) -0.011(2) 0.011(2) -0.026(3)
C19 0.048(3) 0.042(3) 0.022(3) -0.015(3) 0.013(3) -0.029(3)
C20 0.049(3) 0.033(3) 0.033(3) -0.017(3) 0.012(3) -0.024(3)
C21 0.039(3) 0.024(3) 0.028(3) -0.012(2) 0.007(2) -0.016(2)
C22 0.042(3) 0.027(3) 0.028(3) -0.014(2) 0.010(2) -0.017(3)
C23 0.047(3) 0.027(3) 0.026(3) -0.015(2) 0.013(2) -0.021(3)
C24 0.048(3) 0.038(3) 0.034(4) -0.022(3) 0.015(3) -0.026(3)
C25 0.054(3) 0.033(3) 0.030(3) -0.017(2) 0.010(2) -0.024(3)
C26 0.052(3) 0.045(3) 0.041(4) -0.025(3) 0.005(3) -0.022(3)
C27 0.043(3) 0.029(3) 0.030(3) -0.015(2) 0.010(2) -0.022(2)
C28 0.045(3) 0.029(3) 0.020(3) -0.010(2) 0.008(2) -0.023(2)
C29 0.045(3) 0.030(3) 0.036(4) -0.017(3) 0.016(3) -0.023(3)
C30 0.047(4) 0.029(3) 0.029(3) -0.010(2) 0.007(3) -0.024(3)
C31 0.045(3) 0.031(3) 0.023(3) -0.011(2) 0.001(2) -0.017(2)
C32 0.050(3) 0.031(3) 0.026(3) -0.005(3) 0.010(3) -0.012(3)
C33 0.049(3) 0.034(3) 0.044(4) -0.008(3) 0.015(3) -0.022(3)
C34 0.047(3) 0.038(3) 0.027(3) -0.009(3) 0.008(3) -0.021(3)
C35 0.050(3) 0.040(3) 0.029(3) -0.016(2) 0.017(2) -0.029(3)
C36 0.046(3) 0.036(3) 0.030(3) -0.018(2) 0.009(2) -0.023(3)
C37 0.053(3) 0.039(3) 0.029(3) -0.015(2) 0.005(2) -0.024(3)
C38 0.048(3) 0.034(3) 0.023(3) -0.011(2) 0.007(2) -0.023(3)
C39 0.051(3) 0.032(3) 0.027(3) -0.007(3) 0.003(3) -0.024(3)
C40 0.057(3) 0.026(3) 0.033(3) -0.013(2) 0.011(2) -0.022(3)
C41 0.043(3) 0.027(3) 0.024(3) -0.010(2) 0.010(2) -0.017(2)
C42 0.041(3) 0.029(3) 0.026(3) -0.011(2) 0.011(2) -0.019(2)
C43 0.055(4) 0.027(3) 0.040(4) -0.009(3) 0.017(3) -0.019(3)
C44 0.056(4) 0.036(3) 0.032(3) -0.013(2) 0.014(3) -0.017(3)
C45 0.046(3) 0.030(3) 0.033(3) -0.014(2) 0.012(3) -0.019(3)
C46 0.051(4) 0.030(3) 0.027(3) -0.014(2) 0.004(3) -0.012(3)
C47 0.050(4) 0.035(3) 0.027(3) -0.013(3) 0.001(3) -0.016(3)
C48 0.048(4) 0.035(3) 0.038(3) -0.023(3) 0.007(3) -0.017(3)
C49 0.045(3) 0.041(3) 0.037(3) -0.020(2) 0.014(3) -0.025(3)
C50 0.047(3) 0.037(3) 0.034(3) -0.022(2) 0.007(3) -0.018(3)
C51 0.063(4) 0.037(3) 0.042(4) -0.022(3) 0.027(3) -0.028(3)
C52 0.057(4) 0.049(4) 0.047(4) -0.031(3) 0.019(3) -0.034(4)
C53 0.050(3) 0.027(3) 0.031(3) -0.015(2) 0.010(3) -0.018(2)
C54 0.051(4) 0.034(3) 0.034(4) -0.015(3) 0.000(3) -0.020(3)
C55 0.052(4) 0.031(3) 0.031(3) -0.012(3) 0.005(3) -0.019(3)
C56 0.050(4) 0.043(3) 0.037(3) -0.024(3) 0.013(3) -0.026(3)
C57 0.044(3) 0.045(3) 0.036(3) -0.024(2) 0.017(3) -0.027(3)
C58 0.048(4) 0.048(4) 0.038(3) -0.024(3) 0.015(3) -0.030(3)
C59 0.044(3) 0.040(3) 0.038(3) -0.022(3) 0.011(3) -0.023(3)
C60 0.058(4) 0.037(4) 0.033(3) -0.018(3) 0.003(3) -0.017(3)
O33 0.165(7) 0.079(5) 0.079(5) -0.056(4) 0.047(5) -0.078(5)
O34 0.189(9) 0.078(5) 0.078(5) -0.049(4) 0.005(5) -0.075(6)
O35 0.065(3) 0.030(2) 0.030(3) -0.0138(19) 0.012(2) -0.028(2)
O36 0.058(3) 0.043(3) 0.061(4) -0.030(3) 0.015(3) -0.033(2)
O37 0.094(4) 0.078(4) 0.055(4) -0.032(3) 0.013(3) -0.065(4)
O38 0.145(7) 0.072(4) 0.077(5) -0.046(4) 0.043(5) -0.076(5)
O39 0.062(3) 0.038(3) 0.044(3) -0.023(2) 0.011(3) -0.015(2)
O40 0.074(4) 0.044(3) 0.040(3) -0.018(2) 0.006(3) -0.029(3)
O41 0.135(6) 0.052(3) 0.053(4) -0.023(3) -0.016(4) -0.043(4)
O42 0.074(4) 0.030(2) 0.043(3) -0.013(2) 0.011(3) -0.030(2)
N41 0.113(5) 0.034(3) 0.053(4) -0.025(3) 0.036(4) -0.037(4)
N42 0.122(6) 0.057(4) 0.058(5) -0.040(4) 0.037(4) -0.061(4)
N43 0.123(5) 0.048(3) 0.052(4) -0.030(3) 0.030(4) -0.056(3)
N44 0.123(5) 0.042(3) 0.042(4) -0.011(3) -0.003(3) -0.051(3)
N45 0.073(3) 0.035(3) 0.030(3) -0.013(2) 0.016(3) -0.037(3)
N46 0.077(3) 0.030(3) 0.031(3) -0.014(2) 0.014(3) -0.034(3)
N47 0.068(3) 0.043(3) 0.037(3) -0.022(2) 0.017(2) -0.043(3)
N48 0.073(4) 0.055(3) 0.040(3) -0.025(3) 0.019(3) -0.049(3)
N49 0.058(4) 0.055(3) 0.045(3) -0.029(3) 0.008(3) -0.036(3)
N50 0.078(4) 0.056(3) 0.048(3) -0.028(3) 0.015(3) -0.043(3)
N51 0.075(4) 0.042(3) 0.051(3) -0.025(3) 0.018(3) -0.031(3)
N52 0.099(5) 0.037(3) 0.054(4) -0.025(3) 0.029(3) -0.035(3)
N53 0.062(4) 0.040(3) 0.040(3) -0.025(2) 0.012(3) -0.022(3)
N54 0.052(3) 0.037(3) 0.039(3) -0.021(2) 0.012(3) -0.017(2)
N55 0.045(3) 0.041(3) 0.035(3) -0.020(2) 0.009(2) -0.019(2)
N56 0.057(4) 0.056(3) 0.039(3) -0.022(2) 0.009(3) -0.041(3)
N57 0.096(4) 0.058(3) 0.032(3) -0.018(3) 0.008(3) -0.058(3)
N58 0.118(5) 0.046(3) 0.045(4) -0.017(3) -0.007(3) -0.048(3)
N59 0.076(4) 0.036(3) 0.043(4) -0.019(3) 0.017(3) -0.025(3)
N60 0.071(4) 0.022(3) 0.031(3) -0.008(2) 0.010(3) -0.021(3)
C61 0.124(6) 0.044(4) 0.049(4) -0.027(4) 0.038(4) -0.050(5)
C62 0.095(6) 0.026(3) 0.041(4) -0.015(3) 0.027(4) -0.025(4)
C63 0.123(6) 0.052(4) 0.070(6) -0.039(4) 0.040(5) -0.057(4)
C64 0.140(6) 0.046(4) 0.053(5) -0.024(4) 0.012(4) -0.057(4)
C65 0.091(4) 0.037(3) 0.033(4) -0.013(3) 0.011(3) -0.045(3)
C66 0.073(4) 0.033(3) 0.015(3) -0.009(2) 0.012(3) -0.034(3)
C67 0.076(4) 0.032(3) 0.032(4) -0.012(3) 0.011(3) -0.030(3)
C68 0.089(4) 0.033(3) 0.034(4) -0.014(3) 0.018(3) -0.041(3)
C69 0.073(4) 0.049(4) 0.034(4) -0.022(3) 0.016(3) -0.045(3)
C70 0.065(4) 0.051(3) 0.039(4) -0.029(3) 0.023(3) -0.040(3)
C71 0.068(4) 0.066(4) 0.048(4) -0.036(3) 0.015(3) -0.046(4)
C72 0.062(4) 0.060(4) 0.054(4) -0.034(3) 0.017(3) -0.039(4)
C73 0.123(8) 0.066(5) 0.062(4) -0.034(4) 0.024(4) -0.056(5)
C74 0.091(6) 0.043(4) 0.065(4) -0.031(3) 0.025(4) -0.035(4)
C75 0.131(9) 0.036(4) 0.074(5) -0.034(4) 0.056(6) -0.038(5)
C76 0.070(5) 0.033(3) 0.047(4) -0.020(3) 0.015(3) -0.015(3)
C77 0.047(4) 0.040(3) 0.037(3) -0.020(3) 0.007(3) -0.017(3)
C78 0.055(4) 0.037(3) 0.049(4) -0.024(3) 0.016(3) -0.018(3)
C79 0.073(5) 0.041(4) 0.042(3) -0.020(3) 0.009(3) -0.027(4)
C80 0.045(4) 0.046(3) 0.042(3) -0.021(3) 0.009(3) -0.028(3)
C81 0.055(4) 0.056(4) 0.044(4) -0.029(3) 0.011(3) -0.036(3)
C82 0.046(4) 0.047(3) 0.043(4) -0.027(3) 0.010(3) -0.027(3)
C83 0.092(5) 0.067(4) 0.040(4) -0.024(3) 0.013(3) -0.062(4)
C84 0.112(5) 0.049(4) 0.035(4) -0.013(3) 0.002(3) -0.056(4)
C85 0.122(6) 0.048(4) 0.052(5) -0.014(3) -0.012(4) -0.052(4)
C86 0.103(5) 0.060(4) 0.032(4) -0.019(3) 0.015(3) -0.065(4)
C87 0.092(5) 0.064(4) 0.036(4) -0.024(3) 0.022(3) -0.064(4)
C88 0.077(5) 0.048(4) 0.039(4) -0.023(3) 0.014(3) -0.029(4)
C89 0.069(4) 0.027(3) 0.023(3) -0.005(2) -0.001(3) -0.021(3)
C90 0.105(7) 0.028(3) 0.040(5) -0.014(3) 0.023(5) -0.031(4)
Cl4 0.0600(18) 0.071(2) 0.087(3) -0.0136(18) -0.0266(17) -0.0205(16)
Cl1 0.115(3) 0.0493(17) 0.081(2) -0.0128(16) 0.017(2) -0.0507(19)
Cl5 0.055(2) 0.0416(19) 0.038(2) -0.0096(15) 0.0121(16) -0.0259(16)
Cl2 0.0675(14) 0.113(2) 0.096(2) -0.0746(18) 0.0383(14) -0.0550(15)
Cl3 0.0497(16) 0.133(3) 0.0448(18) -0.0291(19) 0.0052(13) -0.0303(19)
Cl6 0.120(8) 0.101(8) 0.096(8) -0.043(6) 0.077(7) -0.053(7)
O43 0.091(5) 0.131(7) 0.064(5) -0.077(5) 0.021(4) -0.055(5)
O47 0.027(2) 0.056(3) 0.093(5) -0.039(3) 0.018(3) -0.003(2)
O46 0.118(11) 0.067(8) 0.039(7) -0.026(6) 0.029(7) -0.055(8)
O44 0.027(2) 0.056(3) 0.093(5) -0.039(3) 0.018(3) -0.003(2)
O45 0.027(2) 0.056(3) 0.093(5) -0.039(3) 0.018(3) -0.003(2)

loop_
_atom_type_symbol
_atom_type_description
_atom_type_scat_dispersion_real
_atom_type_scat_dispersion_imag
_atom_type_scat_source
C C 0.0030 0.0020 'International Tables Vol C Tables 4.2.6.8 and 6.1.1.4'
H H 0.0000 0.0000 'International Tables Vol C Tables 4.2.6.8 and 6.1.1.4'
Cl Cl 0.1480 0.1590 'International Tables Vol C Tables 4.2.6.8 and 6.1.1.4'
Gd Gd -0.1650 3.9040 'International Tables Vol C Tables 4.2.6.8 and 6.1.1.4'
N N 0.0060 0.0030 'International Tables Vol C Tables 4.2.6.8 and 6.1.1.4'
O O 0.0110 0.0060 'International Tables Vol C Tables 4.2.6.8 and 6.1.1.4'

loop_
_geom_angle_atom_site_label_1
_geom_angle_atom_site_label_2
_geom_angle_atom_site_label_3
_geom_angle
_geom_angle_site_symmetry_1
_geom_angle_site_symmetry_3
O1 Gd1 O17 106.52(17) . .
O1 Gd1 O28 75.41(18) . .
O1 Gd1 O29 69.45(19) . .
O1 Gd1 O30 86.70(19) . .
O1 Gd1 O31 74.4(2) . .
O17 Gd1 O28 70.69(18) . .
O17 Gd1 O29 78.78(18) . .
O17 Gd1 O30 143.72(18) . .
O17 Gd1 O31 143.09(19) . .
O27 Gd1 O1 139.88(18) . .
O27 Gd1 O17 74.89(17) . .
O27 Gd1 O28 137.25(18) . .
O27 Gd1 O29 71.7(2) . .
O27 Gd1 O30 73.66(18) . .
O27 Gd1 O31 128.6(2) . .
O27 Gd1 O32 73.6(2) . .
O28 Gd1 O31 74.1(2) . .
O29 Gd1 O28 123.7(2) . .
O29 Gd1 O31 131.9(2) . .
O30 Gd1 O28 145.38(19) . .
O30 Gd1 O29 74.6(2) . .
O30 Gd1 O31 72.6(2) . .
O32 Gd1 O1 145.4(2) . .
O32 Gd1 O17 88.7(2) . .
O32 Gd1 O28 81.0(2) . .
O32 Gd1 O29 145.1(2) . .
O32 Gd1 O30 99.3(2) . .
O32 Gd1 O31 75.0(3) . .
O4 Gd2 O6 86.3(2) . .
O4 Gd2 O7 70.5(2) . .
O4 Gd2 O8 73.9(2) . .
O4 Gd2 O9 141.6(3) . .
O4 Gd2 O10 76.36(19) . .
O4 Gd2 O19 112.82(19) . 2_666
O5 Gd2 O4 143.8(2) . .
O5 Gd2 O6 73.7(2) . .
O5 Gd2 O7 75.9(3) . .
O5 Gd2 O8 124.6(3) . .
O5 Gd2 O9 72.7(3) . .
O5 Gd2 O10 134.9(2) . .
O5 Gd2 O19 71.9(2) . 2_666
O6 Gd2 O7 77.9(3) . .
O6 Gd2 O8 71.4(3) . .
O6 Gd2 O9 99.2(3) . .
O6 Gd2 O10 145.8(2) . .
O6 Gd2 O19 141.9(2) . 2_666
O7 Gd2 O8 133.9(2) . .
O7 Gd2 O9 147.9(3) . .
O7 Gd2 O10 121.7(3) . .
O7 Gd2 O19 78.3(2) . 2_666
O9 Gd2 O8 72.1(3) . .
O9 Gd2 O10 78.3(3) . .
O9 Gd2 O19 85.9(2) . 2_666
O10 Gd2 O8 75.5(2) . .
O19 Gd2 O8 143.9(2) 2_666 .
O19 Gd2 O10 72.3(2) 2_666 .
C1 O1 Gd1 146.5(5) . .
C8 O4 Gd2 145.3(6) . .
Gd2 O5 H5A 110.8 . .
Gd2 O5 H5B 110.8 . .
H5A O5 H5B 107.9 . .
Gd2 O6 H6A 112.9 . .
Gd2 O6 H6B 112.7 . .
H6A O6 H6B 105.5 . .
Gd2 O7 H7A 111.0 . .
Gd2 O7 H7B 110.6 . .
H7A O7 H7B 107.9 . .
Gd2 O8 H8A 109.8 . .
Gd2 O8 H8B 111.4 . .
H8A O8 H8B 108.1 . .
C31 O17 Gd1 168.1(5) . .
C35 O19 Gd2 164.0(5) . 2_666
Gd1 O27 H27A 112.3 . .
Gd1 O27 H27B 113.0 . .
H27A O27 H27B 106.0 . .
Gd1 O28 H28A 112.0 . .
Gd1 O28 H28B 112.5 . .
H28A O28 H28B 106.3 . .
Gd1 O29 H29A 113.9 . .
Gd1 O29 H29B 113.5 . .
H29A O29 H29B 104.9 . .
Gd1 O30 H30A 110.4 . .
Gd1 O30 H30B 111.2 . .
H30A O30 H30B 108.2 . .
Gd1 O31 H31A 111.3 . .
Gd1 O31 H31B 111.4 . .
H31A O31 H31B 107.8 . .
Gd1 O32 H32A 112.2 . .
Gd1 O32 H32B 112.0 . .
H32A O32 H32B 106.4 . .
C1 N1 C2 111.6(5) . .
C1 N1 C29 121.0(6) . 2_666
C2 N1 C29 121.1(5) . 2_666
C2 N2 C30 121.9(5) . .
C3 N2 C2 113.4(5) . .
C3 N2 C30 121.1(6) . .
C3 N3 C4 111.6(5) . .
C3 N3 C9 120.4(6) . .
C4 N3 C9 119.7(6) . .
C1 N4 C4 111.8(5) . .
C1 N4 C5 120.5(6) . .
C4 N4 C5 121.2(6) . .
C6 N5 C5 117.5(6) . .
C6 N5 C10 111.6(5) . .
C10 N5 C5 121.8(6) . .
C6 N6 C7 112.1(5) . .
C6 N6 C15 121.1(6) . .
C15 N6 C7 122.4(6) . .
C8 N7 C7 110.9(6) . .
C8 N7 C11 121.7(6) . .
C11 N7 C7 122.0(5) . .
C8 N8 C9 123.3(6) . .
C8 N8 C10 111.2(5) . .
C9 N8 C10 121.3(6) . .
C11 N9 C16 122.0(6) . .
C12 N9 C11 122.6(6) . .
C12 N9 C16 111.0(6) . .
C12 N10 C13 110.8(6) . .
C12 N10 C26 122.6(6) . .
C26 N10 C13 122.1(6) . .
C14 N11 C13 111.6(6) . .
C14 N11 C17 120.6(6) . .
C17 N11 C13 123.4(5) . .
C14 N12 C15 121.0(6) . .
C14 N12 C16 111.8(5) . .
C16 N12 C15 122.6(6) . .
C18 N13 C17 121.7(5) . .
C18 N13 C27 113.4(5) . .
C27 N13 C17 123.1(5) . .
C18 N14 C19 122.6(5) . .
C18 N14 C28 112.2(5) . .
C28 N14 C19 122.9(5) . .
C19 N15 C23 122.7(5) . .
C20 N15 C19 122.1(6) . .
C20 N15 C23 112.0(5) . .
C20 N16 C21 112.3(5) . .
C20 N16 C30 119.9(6) . 2_666
C21 N16 C30 121.0(5) . 2_666
C22 N17 C21 112.6(5) . .
C22 N17 C29 122.8(6) . .
C29 N17 C21 120.9(6) . .
C22 N18 C23 111.7(5) . .
C22 N18 C24 121.6(6) . .
C23 N18 C24 122.2(5) . .
C24 N19 C28 122.1(6) . .
C25 N19 C24 122.7(5) . .
C25 N19 C28 112.5(5) . .
C25 N20 C26 121.7(6) . .
C25 N20 C27 112.7(6) . .
C26 N20 C27 122.8(6) . .
C31 N21 C32 122.6(5) . .
C31 N21 C53 111.4(5) . .
C53 N21 C32 120.4(5) . .
C33 N22 C32 121.2(6) . .
C33 N22 C41 110.3(6) . .
C41 N22 C32 122.8(6) . .
C33 N23 C34 120.6(5) . .
C33 N23 C42 110.9(6) . .
C34 N23 C42 121.9(5) . .
C34 N24 C38 120.9(6) . .
C35 N24 C34 123.1(6) . .
C35 N24 C38 109.8(6) . .
C35 N25 C36 112.5(6) . .
C35 N25 C58 123.7(6) . .
C58 N25 C36 121.0(6) . .
C36 N26 C54 121.4(6) . .
C37 N26 C36 112.0(6) . .
C37 N26 C54 122.6(6) . .
C37 N27 C38 110.7(6) . .
C37 N27 C39 121.0(6) . .
C39 N27 C38 120.3(6) . .
C40 N28 C39 122.3(6) . .
C40 N28 C42 112.8(6) . .
C42 N28 C39 122.5(5) . .
C40 N29 C41 112.7(5) . .
C40 N29 C43 121.8(5) . .
C41 N29 C43 121.7(6) . .
C43 N30 C53 119.7(6) . .
C44 N30 C43 120.6(6) . .
C44 N30 C53 111.6(6) . .
C44 N31 C45 112.6(6) . .
C44 N31 C51 120.5(6) . .
C45 N31 C51 121.9(6) . .
C31 N32 C45 113.0(5) . .
C31 N32 C46 123.0(5) . .
C45 N32 C46 121.6(6) . .
C47 N33 C46 121.2(6) . .
C47 N33 C50 112.2(6) . .
C50 N33 C46 122.2(6) . .
C47 N34 C48 111.7(6) . .
C47 N34 C60 122.0(6) . 2_667
C60 N34 C48 121.4(6) 2_667 .
C48 N35 C52 122.4(6) . .
C49 N35 C48 112.2(6) . .
C49 N35 C52 122.3(6) . .
C49 N36 C50 112.4(6) . .
C49 N36 C51 122.9(6) . .
C51 N36 C50 123.2(6) . .
C54 N37 C59 121.9(6) . .
C55 N37 C54 123.8(6) . .
C55 N37 C59 112.7(6) . .
C55 N38 C56 112.1(6) . .
C55 N38 C60 121.3(6) . .
C60 N38 C56 121.9(6) . .
C56 N39 C52 122.0(7) . 2_667
C57 N39 C52 121.1(6) . 2_667
C57 N39 C56 113.4(6) . .
C57 N40 C58 122.5(6) . .
C57 N40 C59 112.1(6) . .
C58 N40 C59 122.6(6) . .
O1 C1 N1 125.7(6) . .
O1 C1 N4 125.7(6) . .
N4 C1 N1 108.6(6) . .
N1 C2 H2 111.8 . .
N1 C2 C4 103.4(5) . .
N2 C2 N1 114.5(5) . .
N2 C2 H2 111.8 . .
N2 C2 C4 102.9(5) . .
C4 C2 H2 111.8 . .
O2 C3 N2 125.8(6) . .
O2 C3 N3 126.4(6) . .
N2 C3 N3 107.8(6) . .
N3 C4 C2 103.9(5) . .
N3 C4 H4 111.7 . .
N4 C4 N3 113.5(6) . .
N4 C4 C2 103.7(5) . .
N4 C4 H4 111.7 . .
C2 C4 H4 111.7 . .
N4 C5 H5C 109.3 . .
N4 C5 H5D 109.3 . .
N5 C5 N4 111.6(5) . .
N5 C5 H5C 109.3 . .
N5 C5 H5D 109.3 . .
H5C C5 H5D 108.0 . .
O3 C6 N5 125.9(6) . .
O3 C6 N6 126.1(6) . .
N6 C6 N5 107.9(6) . .
N6 C7 N7 113.5(6) . .
N6 C7 H7 112.0 . .
N6 C7 C10 103.0(5) . .
N7 C7 H7 112.0 . .
N7 C7 C10 103.6(5) . .
C10 C7 H7 112.0 . .
O4 C8 N7 125.6(7) . .
O4 C8 N8 124.5(6) . .
N8 C8 N7 109.9(6) . .
N3 C9 H9A 109.0 . .
N3 C9 H9B 109.0 . .
N8 C9 N3 112.9(6) . .
N8 C9 H9A 109.0 . .
N8 C9 H9B 109.0 . .
H9A C9 H9B 107.8 . .
N5 C10 N8 114.1(6) . .
N5 C10 C7 105.0(6) . .
N5 C10 H10 111.2 . .
N8 C10 C7 103.6(5) . .
N8 C10 H10 111.2 . .
C7 C10 H10 111.2 . .
N7 C11 N9 114.1(6) . .
N7 C11 H11A 108.7 . .
N7 C11 H11B 108.7 . .
N9 C11 H11A 108.7 . .
N9 C11 H11B 108.7 . .
H11A C11 H11B 107.6 . .
O11 C12 N9 126.8(7) . .
O11 C12 N10 123.7(7) . .
N9 C12 N10 109.5(6) . .
N10 C13 N11 112.1(6) . .
N10 C13 H13 112.2 . .
N10 C13 C16 103.9(5) . .
N11 C13 H13 112.2 . .
N11 C13 C16 103.7(5) . .
C16 C13 H13 112.2 . .
O12 C14 N11 125.7(7) . .
O12 C14 N12 126.2(6) . .
N11 C14 N12 108.1(6) . .
N6 C15 N12 112.7(6) . .
N6 C15 H15A 109.0 . .
N6 C15 H15B 109.0 . .
N12 C15 H15A 109.0 . .
N12 C15 H15B 109.0 . .
H15A C15 H15B 107.8 . .
N9 C16 C13 104.0(5) . .
N9 C16 H16 111.1 . .
N12 C16 N9 114.7(5) . .
N12 C16 C13 104.5(6) . .
N12 C16 H16 111.1 . .
C13 C16 H16 111.1 . .
N11 C17 N13 112.3(5) . .
N11 C17 H17A 109.1 . .
N11 C17 H17B 109.1 . .
N13 C17 H17A 109.1 . .
N13 C17 H17B 109.1 . .
H17A C17 H17B 107.9 . .
O13 C18 N13 125.5(6) . .
O13 C18 N14 125.6(6) . .
N13 C18 N14 108.9(5) . .
N14 C19 N15 112.6(6) . .
N14 C19 H19A 109.1 . .
N14 C19 H19B 109.1 . .
N15 C19 H19A 109.1 . .
N15 C19 H19B 109.1 . .
H19A C19 H19B 107.8 . .
O14 C20 N15 125.1(6) . .
O14 C20 N16 126.2(6) . .
N15 C20 N16 108.6(6) . .
N16 C21 N17 113.7(5) . .
N16 C21 H21 112.1 . .
N16 C21 C23 103.3(5) . .
N17 C21 H21 112.1 . .
N17 C21 C23 102.8(5) . .
C23 C21 H21 112.1 . .
O15 C22 N17 127.7(6) . .
O15 C22 N18 124.4(6) . .
N17 C22 N18 107.9(6) . .
N15 C23 C21 103.6(5) . .
N15 C23 H23 111.8 . .
N18 C23 N15 113.4(6) . .
N18 C23 C21 104.1(5) . .
N18 C23 H23 111.8 . .
C21 C23 H23 111.8 . .
N18 C24 N19 113.0(5) . .
N18 C24 H24A 109.0 . .
N18 C24 H24B 109.0 . .
N19 C24 H24A 109.0 . .
N19 C24 H24B 109.0 . .
H24A C24 H24B 107.8 . .
O16 C25 N19 126.3(7) . .
O16 C25 N20 124.8(7) . .
N19 C25 N20 109.0(6) . .
N10 C26 H26A 108.8 . .
N10 C26 H26B 108.8 . .
N20 C26 N10 113.9(6) . .
N20 C26 H26A 108.8 . .
N20 C26 H26B 108.8 . .
H26A C26 H26B 107.7 . .
N13 C27 N20 115.5(5) . .
N13 C27 H27 111.7 . .
N13 C27 C28 102.1(5) . .
N20 C27 H27 111.7 . .
N20 C27 C28 103.5(5) . .
C28 C27 H27 111.7 . .
N14 C28 N19 113.7(5) . .
N14 C28 C27 103.1(5) . .
N14 C28 H28 112.3 . .
N19 C28 C27 102.2(5) . .
N19 C28 H28 112.3 . .
C27 C28 H28 112.3 . .
N1 C29 H29C 109.0 2_666 .
N1 C29 H29D 109.0 2_666 .
N17 C29 N1 112.9(5) . 2_666
N17 C29 H29C 109.0 . .
N17 C29 H29D 109.0 . .
H29C C29 H29D 107.8 . .
N2 C30 N16 111.9(6) . 2_666
N2 C30 H30C 109.2 . .
N2 C30 H30D 109.2 . .
N16 C30 H30C 109.2 2_666 .
N16 C30 H30D 109.2 2_666 .
H30C C30 H30D 107.9 . .
O17 C31 N21 126.7(6) . .
O17 C31 N32 124.8(6) . .
N32 C31 N21 108.4(5) . .
N21 C32 H32C 109.1 . .
N21 C32 H32D 109.1 . .
N22 C32 N21 112.3(6) . .
N22 C32 H32C 109.1 . .
N22 C32 H32D 109.1 . .
H32C C32 H32D 107.9 . .
O18 C33 N22 123.8(7) . .
O18 C33 N23 125.9(7) . .
N23 C33 N22 110.3(6) . .
N23 C34 H34A 109.1 . .
N23 C34 H34B 109.1 . .
N24 C34 N23 112.4(6) . .
N24 C34 H34A 109.1 . .
N24 C34 H34B 109.1 . .
H34A C34 H34B 107.9 . .
O19 C35 N24 123.5(7) . .
O19 C35 N25 126.5(7) . .
N25 C35 N24 110.0(6) . .
N25 C36 H36 111.8 . .
N25 C36 C38 103.0(5) . .
N26 C36 N25 114.7(5) . .
N26 C36 H36 111.8 . .
N26 C36 C38 103.1(5) . .
C38 C36 H36 111.8 . .
O20 C37 N26 125.1(7) . .
O20 C37 N27 126.0(7) . .
N27 C37 N26 108.8(6) . .
N24 C38 C36 104.0(5) . .
N24 C38 H38 111.5 . .
N27 C38 N24 113.4(6) . .
N27 C38 C36 104.5(5) . .
N27 C38 H38 111.5 . .
C36 C38 H38 111.5 . .
N27 C39 N28 113.2(5) . .
N27 C39 H39A 108.9 . .
N27 C39 H39B 108.9 . .
N28 C39 H39A 108.9 . .
N28 C39 H39B 108.9 . .
H39A C39 H39B 107.8 . .
O21 C40 N28 126.9(7) . .
O21 C40 N29 125.7(7) . .
N28 C40 N29 107.4(6) . .
N22 C41 N29 114.3(5) . .
N22 C41 H41 111.3 . .
N22 C41 C42 105.2(5) . .
N29 C41 H41 111.3 . .
N29 C41 C42 103.0(5) . .
C42 C41 H41 111.3 . .
N23 C42 C41 103.2(5) . .
N23 C42 H42 112.0 . .
N28 C42 N23 113.2(6) . .
N28 C42 C41 104.0(5) . .
N28 C42 H42 112.0 . .
C41 C42 H42 112.0 . .
N29 C43 H43A 109.1 . .
N29 C43 H43B 109.1 . .
N30 C43 N29 112.6(6) . .
N30 C43 H43A 109.1 . .
N30 C43 H43B 109.1 . .
H43A C43 H43B 107.8 . .
O22 C44 N30 125.1(7) . .
O22 C44 N31 126.5(7) . .
N30 C44 N31 108.3(6) . .
N31 C45 H45 111.9 . .
N31 C45 C53 103.5(6) . .
N32 C45 N31 114.0(6) . .
N32 C45 H45 111.9 . .
N32 C45 C53 102.8(5) . .
C53 C45 H45 111.9 . .
N32 C46 H46A 109.3 . .
N32 C46 H46B 109.3 . .
N33 C46 N32 111.8(6) . .
N33 C46 H46A 109.3 . .
N33 C46 H46B 109.3 . .
H46A C46 H46B 107.9 . .
O23 C47 N33 126.5(7) . .
O23 C47 N34 124.6(7) . .
N34 C47 N33 109.0(6) . .
N34 C48 H48 111.9 . .
N34 C48 C50 103.0(6) . .
N35 C48 N34 113.5(6) . .
N35 C48 H48 111.9 . .
N35 C48 C50 104.1(6) . .
C50 C48 H48 111.9 . .
O24 C49 N35 126.3(7) . .
O24 C49 N36 125.2(6) . .
N35 C49 N36 108.6(6) . .
N33 C50 N36 114.8(6) . .
N33 C50 C48 103.9(6) . .
N33 C50 H50 111.6 . .
N36 C50 C48 102.7(6) . .
N36 C50 H50 111.6 . .
C48 C50 H50 111.6 . .
N31 C51 H51 123.3 . .
N36 C51 N31 113.3(6) . .
N36 C51 H51 123.3 . .
N35 C52 H52A 109.2 . .
N35 C52 H52B 109.2 . .
N39 C52 N35 112.3(6) 2_667 .
N39 C52 H52A 109.2 2_667 .
N39 C52 H52B 109.2 2_667 .
H52A C52 H52B 107.9 . .
N21 C53 C45 103.7(5) . .
N21 C53 H53 111.6 . .
N30 C53 N21 113.9(6) . .
N30 C53 C45 103.9(5) . .
N30 C53 H53 111.6 . .
C45 C53 H53 111.6 . .
N26 C54 H54A 109.0 . .
N26 C54 H54B 109.0 . .
N37 C54 N26 112.8(6) . .
N37 C54 H54A 109.0 . .
N37 C54 H54B 109.0 . .
H54A C54 H54B 107.8 . .
O25 C55 N37 126.3(7) . .
O25 C55 N38 125.4(7) . .
N37 C55 N38 108.3(6) . .
N38 C56 H56 112.2 . .
N38 C56 C59 103.6(6) . .
N39 C56 N38 113.2(6) . .
N39 C56 H56 112.2 . .
N39 C56 C59 102.7(6) . .
C59 C56 H56 112.2 . .
O26 C57 N39 125.1(7) . .
O26 C57 N40 126.8(7) . .
N39 C57 N40 108.1(6) . .
N25 C58 H58A 108.9 . .
N25 C58 H58B 108.9 . .
N40 C58 N25 113.4(6) . .
N40 C58 H58A 108.9 . .
N40 C58 H58B 108.9 . .
H58A C58 H58B 107.7 . .
N37 C59 C56 103.0(6) . .
N37 C59 H59 111.9 . .
N40 C59 N37 114.0(6) . .
N40 C59 C56 103.4(6) . .
N40 C59 H59 111.9 . .
C56 C59 H59 111.9 . .
N34 C60 H60A 108.7 2_667 .
N34 C60 H60B 108.7 2_667 .
N38 C60 N34 114.0(6) . 2_667
N38 C60 H60A 108.7 . .
N38 C60 H60B 108.7 . .
H60A C60 H60B 107.6 . .
C61 N41 C62 111.4(7) . .
C61 N41 C75 123.6(8) . 2_656
C62 N41 C75 122.5(10) . 2_656
C61 N42 C63 126.3(8) . .
C61 N42 C90 108.3(9) . 2_656
C63 N42 C90 122.1(7) . 2_656
C64 N43 C63 122.0(7) . .
C64 N43 C68 110.6(8) . .
C68 N43 C63 120.6(9) . .
C64 N44 C65 111.1(9) . .
C64 N44 C85 122.4(8) . .
C65 N44 C85 119.5(8) . .
C65 N45 C69 120.0(6) . .
C66 N45 C65 112.3(7) . .
C66 N45 C69 122.0(6) . .
C66 N46 C67 122.6(6) . .
C66 N46 C68 112.1(7) . .
C68 N46 C67 121.0(6) . .
C69 N47 C86 124.8(6) . .
C70 N47 C69 122.1(6) . .
C70 N47 C86 111.6(7) . .
C70 N48 C71 121.7(6) . .
C70 N48 C87 112.1(7) . .
C71 N48 C87 121.5(7) . .
C71 N49 C81 121.8(6) . .
C72 N49 C71 122.6(6) . .
C72 N49 C81 112.2(7) . .
C72 N50 C73 120.8(7) . .
C72 N50 C82 111.1(7) . .
C82 N50 C73 118.4(8) . .
C73 N51 C78 120.8(8) . .
C74 N51 C73 121.1(7) . .
C74 N51 C78 111.1(7) . .
C74 N52 C75 124.1(8) . .
C74 N52 C76 111.8(7) . .
C75 N52 C76 121.8(9) . .
C77 N53 C76 111.8(6) . .
C77 N53 C88 121.9(6) . .
C88 N53 C76 121.6(7) . .
C77 N54 C78 111.6(6) . .
C77 N54 C79 118.2(6) . .
C78 N54 C79 120.1(6) . .
C79 N55 C82 121.1(6) . .
C80 N55 C79 119.5(6) . .
C80 N55 C82 110.9(6) . .
C80 N56 C81 112.7(6) . .
C80 N56 C83 121.8(6) . .
C81 N56 C83 122.3(7) . .
C84 N57 C83 122.6(7) . .
C84 N57 C87 112.0(7) . .
C87 N57 C83 125.1(8) . .
C84 N58 C85 122.2(7) . .
C84 N58 C86 109.7(8) . .
C85 N58 C86 122.8(8) . .
C88 N59 C62 124.2(7) . 2_656
C89 N59 C62 111.9(7) . 2_656
C89 N59 C88 122.9(7) . .
C67 N60 C90 123.7(6) 2_656 .
C89 N60 C67 120.4(6) . 2_656
C89 N60 C90 110.4(6) . .
O33 C61 N41 125.4(9) . .
O33 C61 N42 122.2(11) . .
N41 C61 N42 112.4(9) . .
N41 C62 N59 114.7(7) . 2_656
N41 C62 H62 111.6 . .
N41 C62 C90 103.0(8) . 2_656
N59 C62 H62 111.6 2_656 .
N59 C62 C90 103.6(6) 2_656 2_656
C90 C62 H62 111.6 2_656 .
N42 C63 N43 113.7(7) . .
N42 C63 H63A 108.8 . .
N42 C63 H63B 108.8 . .
N43 C63 H63A 108.8 . .
N43 C63 H63B 108.8 . .
H63A C63 H63B 107.7 . .
O34 C64 N43 126.1(12) . .
O34 C64 N44 123.8(12) . .
N44 C64 N43 110.0(8) . .
N44 C65 N45 114.3(6) . .
N44 C65 H65 111.7 . .
N44 C65 C68 104.0(7) . .
N45 C65 H65 111.7 . .
N45 C65 C68 102.9(6) . .
C68 C65 H65 111.7 . .
O35 C66 N45 126.2(7) . .
O35 C66 N46 125.0(7) . .
N45 C66 N46 108.8(6) . .
N46 C67 H67A 108.9 . .
N46 C67 H67B 108.9 . .
N60 C67 N46 113.3(7) 2_656 .
N60 C67 H67A 108.9 2_656 .
N60 C67 H67B 108.9 2_656 .
H67A C67 H67B 107.7 . .
N43 C68 N46 114.7(6) . .
N43 C68 C65 103.6(7) . .
N43 C68 H68 111.7 . .
N46 C68 C65 102.9(6) . .
N46 C68 H68 111.7 . .
C65 C68 H68 111.7 . .
N45 C69 H69A 108.9 . .
N45 C69 H69B 108.9 . .
N47 C69 N45 113.4(6) . .
N47 C69 H69A 108.9 . .
N47 C69 H69B 108.9 . .
H69A C69 H69B 107.7 . .
O36 C70 N47 124.0(8) . .
O36 C70 N48 127.1(8) . .
N48 C70 N47 108.9(6) . .
N48 C71 H71A 109.0 . .
N48 C71 H71B 109.0 . .
N49 C71 N48 113.0(7) . .
N49 C71 H71A 109.0 . .
N49 C71 H71B 109.0 . .
H71A C71 H71B 107.8 . .
O37 C72 N49 127.2(9) . .
O37 C72 N50 124.2(8) . .
N49 C72 N50 108.7(7) . .
N50 C73 H73A 109.1 . .
N50 C73 H73B 109.1 . .
N51 C73 N50 112.3(8) . .
N51 C73 H73A 109.1 . .
N51 C73 H73B 109.1 . .
H73A C73 H73B 107.9 . .
O38 C74 N51 124.8(9) . .
O38 C74 N52 125.9(9) . .
N52 C74 N51 109.3(8) . .
N41 C75 H75A 109.1 2_656 .
N41 C75 H75B 109.1 2_656 .
N52 C75 N41 112.6(7) . 2_656
N52 C75 H75A 109.1 . .
N52 C75 H75B 109.1 . .
H75A C75 H75B 107.8 . .
N52 C76 H76 112.0 . .
N52 C76 C78 104.2(7) . .
N53 C76 N52 113.1(7) . .
N53 C76 H76 112.0 . .
N53 C76 C78 102.9(6) . .
C78 C76 H76 112.0 . .
O39 C77 N53 125.6(7) . .
O39 C77 N54 125.8(7) . .
N53 C77 N54 108.6(6) . .
N51 C78 C76 103.3(7) . .
N51 C78 H78 111.6 . .
N54 C78 N51 113.8(7) . .
N54 C78 C76 104.3(6) . .
N54 C78 H78 111.6 . .
C76 C78 H78 111.6 . .
N54 C79 H79A 109.6 . .
N54 C79 H79B 109.6 . .
N55 C79 N54 110.2(7) . .
N55 C79 H79A 109.6 . .
N55 C79 H79B 109.6 . .
H79A C79 H79B 108.1 . .
O40 C80 N55 124.4(7) . .
O40 C80 N56 127.4(7) . .
N56 C80 N55 108.2(6) . .
N49 C81 H81 111.7 . .
N49 C81 C82 103.3(6) . .
N56 C81 N49 114.0(7) . .
N56 C81 H81 111.7 . .
N56 C81 C82 103.9(6) . .
C82 C81 H81 111.7 . .
N50 C82 N55 114.4(6) . .
N50 C82 C81 104.1(6) . .
N50 C82 H82 111.4 . .
N55 C82 C81 103.7(6) . .
N55 C82 H82 111.4 . .
C81 C82 H82 111.4 . .
N56 C83 H83A 108.9 . .
N56 C83 H83B 108.9 . .
N57 C83 N56 113.5(6) . .
N57 C83 H83A 108.9 . .
N57 C83 H83B 108.9 . .
H83A C83 H83B 107.7 . .
O41 C84 N57 124.9(9) . .
O41 C84 N58 125.4(10) . .
N57 C84 N58 109.7(8) . .
N44 C85 H85A 109.1 . .
N44 C85 H85B 109.1 . .
N58 C85 N44 112.3(7) . .
N58 C85 H85A 109.1 . .
N58 C85 H85B 109.1 . .
H85A C85 H85B 107.9 . .
N47 C86 N58 112.5(7) . .
N47 C86 H86 111.9 . .
N47 C86 C87 104.0(6) . .
N58 C86 H86 111.9 . .
N58 C86 C87 104.1(7) . .
C87 C86 H86 111.9 . .
N48 C87 C86 102.7(6) . .
N48 C87 H87 112.2 . .
N57 C87 N48 113.0(6) . .
N57 C87 C86 103.8(7) . .
N57 C87 H87 112.2 . .
C86 C87 H87 112.2 . .
N53 C88 H88A 108.7 . .
N53 C88 H88B 108.7 . .
N59 C88 N53 114.4(7) . .
N59 C88 H88A 108.7 . .
N59 C88 H88B 108.7 . .
H88A C88 H88B 107.6 . .
O42 C89 N59 126.6(7) . .
O42 C89 N60 124.1(7) . .
N59 C89 N60 109.2(6) . .
N42 C90 N60 113.7(8) 2_656 .
N42 C90 C62 104.8(7) 2_656 2_656
N42 C90 H90 111.0 2_656 .
N60 C90 C62 104.8(6) . 2_656
N60 C90 H90 111.0 . .
C62 C90 H90 111.0 2_656 .
H43C O43 H43D 109.4 . .

loop_
_geom_bond_atom_site_label_1
_geom_bond_atom_site_label_2
_geom_bond_distance
_geom_bond_site_symmetry_2
Gd1 O1 2.343(5) .
Gd1 O17 2.344(5) .
Gd1 O27 2.217(5) .
Gd1 O28 2.422(6) .
Gd1 O29 2.382(6) .
Gd1 O30 2.366(5) .
Gd1 O31 2.433(6) .
Gd1 O32 2.332(7) .
Gd2 O4 2.353(6) .
Gd2 O5 2.318(6) .
Gd2 O6 2.365(6) .
Gd2 O7 2.366(7) .
Gd2 O8 2.423(8) .
Gd2 O9 2.381(8) .
Gd2 O10 2.399(6) .
Gd2 O19 2.381(5) 2_666
O1 C1 1.222(9) .
O2 C3 1.219(9) .
O3 C6 1.208(9) .
O4 C8 1.219(9) .
O5 H5A 0.8783 .
O5 H5B 0.8782 .
O6 H6A 0.9327 .
O6 H6B 0.9297 .
O7 H7A 0.8818 .
O7 H7B 0.8773 .
O8 H8A 0.8734 .
O8 H8B 0.8727 .
O11 C12 1.234(9) .
O12 C14 1.219(9) .
O13 C18 1.240(8) .
O14 C20 1.219(8) .
O15 C22 1.213(9) .
O16 C25 1.228(9) .
O17 C31 1.225(8) .
O18 C33 1.234(9) .
O19 Gd2 2.381(5) 2_666
O19 C35 1.226(8) .
O20 C37 1.217(9) .
O21 C40 1.219(9) .
O22 C44 1.217(9) .
O23 C47 1.233(9) .
O24 C49 1.235(9) .
O25 C55 1.214(9) .
O26 C57 1.235(9) .
O27 H27A 0.9078 .
O27 H27B 0.9102 .
O28 H28A 0.9115 .
O28 H28B 0.9135 .
O29 H29A 0.9403 .
O29 H29B 0.9422 .
O30 H30A 0.8765 .
O30 H30B 0.8737 .
O31 H31A 0.8859 .
O31 H31B 0.8885 .
O32 H32A 0.9059 .
O32 H32B 0.9082 .
N1 C1 1.376(8) .
N1 C2 1.448(9) .
N1 C29 1.467(8) 2_666
N2 C2 1.442(8) .
N2 C3 1.367(8) .
N2 C30 1.453(8) .
N3 C3 1.376(9) .
N3 C4 1.458(9) .
N3 C9 1.472(9) .
N4 C1 1.364(9) .
N4 C4 1.445(9) .
N4 C5 1.468(8) .
N5 C5 1.462(8) .
N5 C6 1.387(9) .
N5 C10 1.424(9) .
N6 C6 1.374(9) .
N6 C7 1.451(10) .
N6 C15 1.440(8) .
N7 C7 1.469(9) .
N7 C8 1.366(9) .
N7 C11 1.437(8) .
N8 C8 1.361(9) .
N8 C9 1.449(9) .
N8 C10 1.471(9) .
N9 C11 1.464(10) .
N9 C12 1.357(9) .
N9 C16 1.465(9) .
N10 C12 1.371(10) .
N10 C13 1.458(9) .
N10 C26 1.453(9) .
N11 C13 1.465(9) .
N11 C14 1.365(8) .
N11 C17 1.446(9) .
N12 C14 1.388(9) .
N12 C15 1.442(9) .
N12 C16 1.434(9) .
N13 C17 1.466(9) .
N13 C18 1.358(9) .
N13 C27 1.441(8) .
N14 C18 1.362(9) .
N14 C19 1.448(9) .
N14 C28 1.447(8) .
N15 C19 1.453(8) .
N15 C20 1.353(9) .
N15 C23 1.464(8) .
N16 C20 1.379(9) .
N16 C21 1.444(8) .
N16 C30 1.456(9) 2_666
N17 C21 1.457(8) .
N17 C22 1.350(9) .
N17 C29 1.455(8) .
N18 C22 1.386(8) .
N18 C23 1.432(9) .
N18 C24 1.438(9) .
N19 C24 1.461(9) .
N19 C25 1.363(10) .
N19 C28 1.472(8) .
N20 C25 1.376(9) .
N20 C26 1.440(10) .
N20 C27 1.441(9) .
N21 C31 1.364(9) .
N21 C32 1.468(9) .
N21 C53 1.452(9) .
N22 C32 1.438(9) .
N22 C33 1.385(10) .
N22 C41 1.437(8) .
N23 C33 1.368(9) .
N23 C34 1.456(9) .
N23 C42 1.462(8) .
N24 C34 1.436(10) .
N24 C35 1.384(9) .
N24 C38 1.475(9) .
N25 C35 1.338(10) .
N25 C36 1.464(8) .
N25 C58 1.453(9) .
N26 C36 1.447(9) .
N26 C37 1.376(10) .
N26 C54 1.450(10) .
N27 C37 1.375(10) .
N27 C38 1.457(8) .
N27 C39 1.441(9) .
N28 C39 1.451(9) .
N28 C40 1.378(9) .
N28 C42 1.435(9) .
N29 C40 1.379(10) .
N29 C41 1.452(8) .
N29 C43 1.466(9) .
N30 C43 1.451(9) .
N30 C44 1.377(9) .
N30 C53 1.451(9) .
N31 C44 1.378(10) .
N31 C45 1.436(9) .
N31 C51 1.468(9) .
N32 C31 1.363(9) .
N32 C45 1.433(8) .
N32 C46 1.486(9) .
N33 C46 1.451(9) .
N33 C47 1.365(9) .
N33 C50 1.441(9) .
N34 C47 1.360(9) .
N34 C48 1.465(9) .
N34 C60 1.441(9) 2_667
N35 C48 1.452(10) .
N35 C49 1.344(9) .
N35 C52 1.463(9) .
N36 C49 1.383(9) .
N36 C50 1.443(9) .
N36 C51 1.423(9) .
N37 C54 1.432(9) .
N37 C55 1.357(10) .
N37 C59 1.467(9) .
N38 C55 1.389(9) .
N38 C56 1.450(9) .
N38 C60 1.433(10) .
N39 C52 1.458(9) 2_667
N39 C56 1.448(10) .
N39 C57 1.359(10) .
N40 C57 1.369(9) .
N40 C58 1.446(10) .
N40 C59 1.456(9) .
C2 H2 0.9800 .
C2 C4 1.546(8) .
C4 H4 0.9800 .
C5 H5C 0.9700 .
C5 H5D 0.9700 .
C7 H7 0.9800 .
C7 C10 1.538(9) .
C9 H9A 0.9700 .
C9 H9B 0.9700 .
C10 H10 0.9800 .
C11 H11A 0.9700 .
C11 H11B 0.9700 .
C13 H13 0.9800 .
C13 C16 1.522(9) .
C15 H15A 0.9700 .
C15 H15B 0.9700 .
C16 H16 0.9800 .
C17 H17A 0.9700 .
C17 H17B 0.9700 .
C19 H19A 0.9700 .
C19 H19B 0.9700 .
C21 H21 0.9800 .
C21 C23 1.542(9) .
C23 H23 0.9800 .
C24 H24A 0.9700 .
C24 H24B 0.9700 .
C26 H26A 0.9700 .
C26 H26B 0.9700 .
C27 H27 0.9800 .
C27 C28 1.581(9) .
C28 H28 0.9800 .
C29 N1 1.467(8) 2_666
C29 H29C 0.9700 .
C29 H29D 0.9700 .
C30 N16 1.456(9) 2_666
C30 H30C 0.9700 .
C30 H30D 0.9700 .
C32 H32C 0.9700 .
C32 H32D 0.9700 .
C34 H34A 0.9700 .
C34 H34B 0.9700 .
C36 H36 0.9800 .
C36 C38 1.544(10) .
C38 H38 0.9800 .
C39 H39A 0.9700 .
C39 H39B 0.9700 .
C41 H41 0.9800 .
C41 C42 1.548(9) .
C42 H42 0.9800 .
C43 H43A 0.9700 .
C43 H43B 0.9700 .
C45 H45 0.9800 .
C45 C53 1.549(9) .
C46 H46A 0.9700 .
C46 H46B 0.9700 .
C48 H48 0.9800 .
C48 C50 1.543(9) .
C50 H50 0.9800 .
C51 H51 0.9300 .
C52 N39 1.458(9) 2_667
C52 H52A 0.9700 .
C52 H52B 0.9700 .
C53 H53 0.9800 .
C54 H54A 0.9700 .
C54 H54B 0.9700 .
C56 H56 0.9800 .
C56 C59 1.552(10) .
C58 H58A 0.9700 .
C58 H58B 0.9700 .
C59 H59 0.9800 .
C60 N34 1.441(9) 2_667
C60 H60A 0.9700 .
C60 H60B 0.9700 .
O33 C61 1.265(13) .
O34 C64 1.222(11) .
O35 C66 1.226(8) .
O36 C70 1.219(9) .
O37 C72 1.206(10) .
O38 C74 1.216(12) .
O39 C77 1.233(9) .
O40 C80 1.213(9) .
O41 C84 1.229(11) .
O42 C89 1.220(8) .
N41 C61 1.297(14) .
N41 C62 1.451(12) .
N41 C75 1.460(12) 2_656
N42 C61 1.365(12) .
N42 C63 1.408(13) .
N42 C90 1.449(13) 2_656
N43 C63 1.453(14) .
N43 C64 1.395(15) .
N43 C68 1.446(10) .
N44 C64 1.356(14) .
N44 C65 1.452(11) .
N44 C85 1.464(14) .
N45 C65 1.458(9) .
N45 C66 1.357(10) .
N45 C69 1.463(10) .
N46 C66 1.366(10) .
N46 C67 1.460(11) .
N46 C68 1.456(8) .
N47 C69 1.435(11) .
N47 C70 1.380(10) .
N47 C86 1.447(9) .
N48 C70 1.349(11) .
N48 C71 1.446(12) .
N48 C87 1.471(9) .
N49 C71 1.440(11) .
N49 C72 1.357(11) .
N49 C81 1.462(10) .
N50 C72 1.403(12) .
N50 C73 1.462(13) .
N50 C82 1.449(10) .
N51 C73 1.412(12) .
N51 C74 1.390(11) .
N51 C78 1.468(11) .
N52 C74 1.351(13) .
N52 C75 1.445(11) .
N52 C76 1.466(12) .
N53 C76 1.463(10) .
N53 C77 1.356(10) .
N53 C88 1.456(10) .
N54 C77 1.378(10) .
N54 C78 1.434(9) .
N54 C79 1.486(10) .
N55 C79 1.444(11) .
N55 C80 1.401(10) .
N55 C82 1.453(9) .
N56 C80 1.365(10) .
N56 C81 1.436(10) .
N56 C83 1.473(10) .
N57 C83 1.439(12) .
N57 C84 1.363(13) .
N57 C87 1.431(10) .
N58 C84 1.379(12) .
N58 C85 1.424(13) .
N58 C86 1.463(12) .
N59 C62 1.463(9) 2_656
N59 C88 1.413(11) .
N59 C89 1.351(10) .
N60 C67 1.449(10) 2_656
N60 C89 1.383(10) .
N60 C90 1.459(9) .
C62 N59 1.463(9) 2_656
C62 H62 0.9800 .
C62 C90 1.514(13) 2_656
C63 H63A 0.9700 .
C63 H63B 0.9700 .
C65 H65 0.9800 .
C65 C68 1.561(13) .
C67 N60 1.449(10) 2_656
C67 H67A 0.9700 .
C67 H67B 0.9700 .
C68 H68 0.9800 .
C69 H69A 0.9700 .
C69 H69B 0.9700 .
C71 H71A 0.9700 .
C71 H71B 0.9700 .
C73 H73A 0.9700 .
C73 H73B 0.9700 .
C75 N41 1.460(12) 2_656
C75 H75A 0.9700 .
C75 H75B 0.9700 .
C76 H76 0.9800 .
C76 C78 1.540(11) .
C78 H78 0.9800 .
C79 H79A 0.9700 .
C79 H79B 0.9700 .
C81 H81 0.9800 .
C81 C82 1.550(11) .
C82 H82 0.9800 .
C83 H83A 0.9700 .
C83 H83B 0.9700 .
C85 H85A 0.9700 .
C85 H85B 0.9700 .
C86 H86 0.9800 .
C86 C87 1.537(14) .
C87 H87 0.9800 .
C88 H88A 0.9700 .
C88 H88B 0.9700 .
C90 N42 1.449(13) 2_656
C90 C62 1.513(13) 2_656
C90 H90 0.9800 .
O43 H43C 0.8497 .
O43 H43D 0.8482 .
